data_7118786
loop_
_publ_author_name
'Chorazy, Szymon'
'Rams, Micha\/l'
'Hoczek, Anna'
'Czarnecki, Bernard'
'Sieklucka, Barbara'
'Ohkoshi, Shin-Ichi'
'Podgajny, Robert'

_publ_section_title
;
 Structural anisotropy of cyanido-bridged {CoW} single-molecule magnets
 induced by bidentate ligands: towards the rational enhancement of an
 energy barrier.
;
_journal_issue 26
_journal_name_full 'Chemical communications (Cambridge, England)'
_journal_page_first 4772
_journal_page_last 4775
_journal_paper_doi 10.1039/c5cc10371a
_journal_volume 52
_journal_year 2016
_chemical_formula_moiety 'C279 H156 Co18 N124 O83 W12'
_chemical_formula_sum 'C279 H156 Co18 N124 O83 W12'
_chemical_formula_weight 9840.1
_chemical_properties_physical Air-sensitive
_space_group_IT_number 2
_symmetry_cell_setting triclinic
_symmetry_Int_Tables_number 2
_symmetry_space_group_name_Hall '-P 1'
_symmetry_space_group_name_H-M 'P -1'
_atom_sites_solution_hydrogens geom
_audit_conform_dict_location ftp://ftp.iucr.org/pub/cif_core.dic
_audit_conform_dict_name cif_core.dic
_audit_conform_dict_version 2.4.3
_audit_creation_date 2015-05-19T00:05:23-00:00
_audit_creation_method 'WinGX routine CIF_UPDATE'
_audit_update_record
;
2015-07-31 deposited with the CCDC.
2016-02-22 downloaded from the CCDC.
;
_cell_angle_alpha 77.864(5)
_cell_angle_beta 80.791(6)
_cell_angle_gamma 66.500(5)
_cell_formula_units_Z 1
_cell_length_a 19.1433(3)
_cell_length_b 20.6439(4)
_cell_length_c 27.4002(5)
_cell_measurement_reflns_used 0
_cell_measurement_temperature 80(2)
_cell_measurement_theta_max 0
_cell_measurement_theta_min 0
_cell_measurement_wavelength 0.71075
_cell_volume 9673.2(5)
_computing_molecular_graphics 'Ortep for Windows (Farrugia, 2012)'
_computing_publication_material 'WinGX publication routines (Farrugia, 2012)'
_computing_structure_refinement 'SHELXL-2014/7 (Sheldrick, 2014)'
_diffrn_ambient_temperature 80(2)
_diffrn_measured_fraction_theta_full 0.974
_diffrn_measured_fraction_theta_max 0.959
_diffrn_measurement_device_type 'Rigaku R-AXIS RAPID'
_diffrn_measurement_method \w
_diffrn_radiation_probe x-ray
_diffrn_radiation_type MoK\a
_diffrn_radiation_wavelength 0.71075
_diffrn_reflns_av_R_equivalents 0.0428
_diffrn_reflns_av_unetI/netI 0.0623
_diffrn_reflns_Laue_measured_fraction_full 0.974
_diffrn_reflns_Laue_measured_fraction_max 0.959
_diffrn_reflns_limit_h_max 24
_diffrn_reflns_limit_h_min -24
_diffrn_reflns_limit_k_max 26
_diffrn_reflns_limit_k_min -26
_diffrn_reflns_limit_l_max 34
_diffrn_reflns_limit_l_min -35
_diffrn_reflns_number 87018
_diffrn_reflns_point_group_measured_fraction_full 0.974
_diffrn_reflns_point_group_measured_fraction_max 0.959
_diffrn_reflns_theta_full 25.242
_diffrn_reflns_theta_max 27.484
_diffrn_reflns_theta_min 3.001
_diffrn_standards_number 0
_exptl_absorpt_coefficient_mu 4.381
_exptl_absorpt_correction_T_max 1.0000
_exptl_absorpt_correction_T_min 0.5825
_exptl_absorpt_correction_type multi-scan
_exptl_absorpt_process_details 'ABSCOR (Rigaku, 1995)'
_exptl_crystal_colour red
_exptl_crystal_density_diffrn 1.689
_exptl_crystal_density_method 'not measured'
_exptl_crystal_description block
_exptl_crystal_F_000 4736
_exptl_crystal_preparation 'Magnetic properties'
_exptl_crystal_size_max 0.2
_exptl_crystal_size_mid 0.12
_exptl_crystal_size_min 0.1
_refine_diff_density_max 3.935
_refine_diff_density_min -2.486
_refine_diff_density_rms 0.243
_refine_ls_extinction_method none
_refine_ls_goodness_of_fit_ref 1.268
_refine_ls_hydrogen_treatment constr
_refine_ls_matrix_type full
_refine_ls_number_constraints 0
_refine_ls_number_parameters 2354
_refine_ls_number_reflns 42555
_refine_ls_number_restraints 126
_refine_ls_restrained_S_all 1.267
_refine_ls_R_factor_all 0.1138
_refine_ls_R_factor_gt 0.0953
_refine_ls_shift/su_max 0.015
_refine_ls_shift/su_mean 0
_refine_ls_structure_factor_coef Fsqd
_refine_ls_weighting_details 'w=1/[\s^2^(Fo^2^)+(0.0003P)^2^+317.9241P] where P=(Fo^2^+2Fc^2^)/3'
_refine_ls_weighting_scheme calc
_refine_ls_wR_factor_gt 0.1788
_refine_ls_wR_factor_ref 0.1852
_reflns_Friedel_coverage 0
_reflns_number_gt 36380
_reflns_number_total 42555
_reflns_threshold_expression 'I > 2\s(I)'
_cod_data_source_file c5cc10371a2.cif
_cod_data_source_block shelx
_cod_depositor_comments 'Adding full bibliography for 7118786.cif.'
_cod_database_code 7118786
_shelx_estimated_absorpt_t_min 0.474
_shelx_estimated_absorpt_t_max 0.668

loop_
_symmetry_equiv_pos_as_xyz
'x, y, z'
'-x, -y, -z'

loop_
_atom_site_label
_atom_site_type_symbol
_atom_site_fract_x
_atom_site_fract_y
_atom_site_fract_z
_atom_site_U_iso_or_equiv
_atom_site_adp_type
_atom_site_occupancy
_atom_site_site_symmetry_order
_atom_site_calc_flag
_atom_site_refinement_flags_posn
_atom_site_refinement_flags_adp
_atom_site_refinement_flags_occupancy
_atom_site_disorder_assembly
_atom_site_disorder_group
W1 W 0.44077(3) 0.76076(3) 0.05974(2) 0.01880(11) Uani 1 1 d . . . . .
W2 W 0.60046(3) 0.95975(3) 0.17768(2) 0.01935(11) Uani 1 1 d . . . . .
W4 W 0.95681(3) 0.47605(3) 0.31618(2) 0.01905(11) Uani 1 1 d . . . . .
W5 W 0.70024(3) 0.63431(3) 0.52745(2) 0.02093(11) Uani 1 1 d . . . . .
W3 W 0.78938(3) 0.83851(3) -0.05798(2) 0.01902(11) Uani 1 1 d . . . . .
W6 W 0.97022(3) 0.24998(3) 0.56394(2) 0.02349(12) Uani 1 1 d . . . . .
Co6 Co 1 0.5 0.5 0.0137(4) Uani 1 2 d S . P . .
Co1 Co 0.5 1 0 0.0148(4) Uani 1 2 d S . P . .
Co4 Co 0.58288(10) 0.76609(9) -0.12516(6) 0.0188(3) Uani 1 1 d . . . . .
Co7 Co 0.83408(10) 0.77143(8) 0.60201(6) 0.0173(3) Uani 1 1 d . . . . .
Co3 Co 0.71695(10) 0.70175(9) 0.11877(6) 0.0223(4) Uani 1 1 d . . . . .
Co2 Co 0.32942(10) 0.93444(9) 0.19899(6) 0.0205(4) Uani 1 1 d . . . . .
Co10 Co 0.80359(12) 0.74459(10) 0.35025(7) 0.0307(4) Uani 1 1 d . . . . .
Co8 Co 0.81004(11) 0.44149(9) 0.68798(7) 0.0256(4) Uani 1 1 d . . . . .
Co5 Co 0.20658(11) 0.96021(11) -0.03618(7) 0.0292(4) Uani 1 1 d . . . . .
Co9 Co 0.74732(11) 0.41187(11) 0.44255(8) 0.0302(4) Uani 1 1 d . . . . .
O76 O 0.6642(6) 0.4478(6) 0.3912(5) 0.042(3) Uani 1 1 d . . . . .
O140 O 0.7629(5) 0.3075(5) 0.4395(4) 0.034(2) Uani 1 1 d . . . . .
O141 O 0.6603(6) 0.4104(6) 0.4963(5) 0.047(3) Uani 1 1 d . . . . .
O75 O 0.8749(6) 0.3565(6) 0.7413(4) 0.038(3) Uani 1 1 d . . . . .
O130 O 0.7208(6) 0.4059(5) 0.7150(4) 0.036(3) Uani 1 1 d . . . . .
O131 O 0.7623(6) 0.5039(5) 0.7441(3) 0.028(2) Uani 1 1 d . . . . .
O120 O 0.7430(5) 0.7710(4) 0.6553(3) 0.0222(19) Uani 1 1 d . . . . .
O121 O 0.8394(5) 0.8428(5) 0.6427(3) 0.026(2) Uani 1 1 d . . . . .
O74 O 0.7638(6) 0.8710(5) 0.5590(4) 0.031(2) Uani 1 1 d . . . . .
O79 O 0.8299(9) 0.7725(6) 0.2738(4) 0.058(4) Uani 1 1 d D . . . .
O77 O 0.7318(8) 0.8528(6) 0.3526(5) 0.055(3) Uani 1 1 d . U . . .
O78 O 0.7040(8) 0.7352(7) 0.3367(6) 0.068(4) Uani 1 1 d . . . . .
O101 O 0.6144(5) 0.7900(4) -0.2010(3) 0.0233(19) Uani 1 1 d . . . . .
O100 O 0.6488(5) 0.6623(5) -0.1363(3) 0.027(2) Uani 1 1 d . . . . .
O72 O 0.4936(6) 0.7383(5) -0.1432(4) 0.034(2) Uani 1 1 d . . . . .
O71 O 0.6870(5) 0.6523(5) 0.1911(4) 0.029(2) Uani 1 1 d . . . . .
O90 O 0.8237(6) 0.6509(5) 0.1429(4) 0.031(2) Uani 1 1 d . . . . .
O91 O 0.7441(7) 0.6081(5) 0.0900(4) 0.039(3) Uani 1 1 d . . . . .
O73 O 0.1173(8) 1.0437(9) -0.0738(6) 0.078(5) Uani 1 1 d . . . . .
O111 O 0.2053(11) 0.8908(9) -0.0814(7) 0.089(6) Uani 1 1 d D . . . .
O110 O 0.1214(7) 0.9326(7) 0.0092(7) 0.072(4) Uani 1 1 d D U . . .
O70 O 0.2300(6) 0.9164(6) 0.1921(4) 0.041(3) Uani 1 1 d . . . . .
O80 O 0.2670(5) 1.0084(5) 0.2470(3) 0.024(2) Uani 1 1 d . . . . .
O81 O 0.3357(6) 0.8607(5) 0.2640(4) 0.032(2) Uani 1 1 d . . . . .
O3S O 0.5217(7) 0.5167(6) 0.4146(5) 0.053(3) Uani 1 1 d . . . . .
N21 N 0.6023(8) 0.8464(8) 0.2826(5) 0.047(4) Uani 1 1 d . . . . .
O11S O 0.8252(10) 0.9731(7) 0.5497(6) 0.074(5) Uani 1 1 d . . . . .
C9S C 0.4485(17) 0.4396(15) 0.0705(11) 0.094(8) Uiso 1 1 d . . . . .
O20S O 0.765(2) 0.552(2) 0.0006(14) 0.115(11) Uiso 0.6 1 d . . P . .
O22S O 0.8338(8) 0.2612(7) 0.8076(5) 0.063(4) Uani 1 1 d D U . . .
O21S O 0.7925(14) 0.1997(13) 0.7443(9) 0.137(8) Uiso 1 1 d . . . . .
O12S O 0.7830(13) 0.1122(13) 0.4950(9) 0.128(8) Uiso 1 1 d D . . . .
O17S O 0.5931(13) 0.4414(12) 0.1273(8) 0.042(5) Uiso 0.5 1 d D . P . .
O27S O 0.9358(16) 0.2326(15) 0.3946(11) 0.155(10) Uiso 1 1 d D . . . .
O8S O 0.6501(16) 0.1042(15) 0.3321(11) 0.158(10) Uiso 1 1 d . . . . .
O7S O 0.561(2) 0.1009(18) 0.4205(13) 0.141(11) Uiso 0.75 1 d D . P . .
N64 N 0.9043(12) 0.1737(9) 0.6687(5) 0.071(6) Uani 1 1 d . . . . .
N66 N 1.0909(10) 0.0805(7) 0.5809(6) 0.052(4) Uani 1 1 d . . . . .
N68 N 0.8861(8) 0.1580(7) 0.5267(6) 0.050(4) Uani 1 1 d . . . . .
N62 N 0.8334(7) 0.3620(6) 0.4919(4) 0.028(3) Uani 1 1 d . . . . .
N63 N 0.8615(7) 0.3710(6) 0.6347(4) 0.029(3) Uani 1 1 d . . . . .
N61 N 1.0116(6) 0.3943(5) 0.5279(4) 0.019(2) Uani 1 1 d . . . . .
N65 N 1.1046(8) 0.2389(6) 0.6308(5) 0.035(3) Uani 1 1 d . . . . .
N52 N 0.5630(8) 0.7315(9) 0.4511(5) 0.049(4) Uani 1 1 d . . . . .
N58 N 0.5709(7) 0.7624(8) 0.5854(6) 0.049(4) Uani 1 1 d . . . . .
N57 N 0.7943(6) 0.7137(6) 0.5676(4) 0.021(2) Uani 1 1 d . . . . .
N55 N 0.7434(7) 0.5282(6) 0.6366(5) 0.028(2) Uani 1 1 d . U . . .
N53 N 0.7245(7) 0.5155(6) 0.4551(5) 0.033(3) Uani 1 1 d . . . . .
N56 N 0.5663(8) 0.5688(8) 0.5664(6) 0.049(4) Uani 1 1 d . . . . .
N46 N 1.0072(8) 0.5398(7) 0.2003(4) 0.037(3) Uani 1 1 d . . . . .
N45 N 0.7981(7) 0.5543(7) 0.2566(5) 0.035(3) Uani 1 1 d . . . . .
N44 N 0.9511(8) 0.3548(7) 0.2575(5) 0.039(3) Uani 1 1 d . . . . .
N43 N 0.8304(6) 0.4187(6) 0.3870(5) 0.030(3) Uani 1 1 d . . . . .
N48 N 1.1026(7) 0.5217(6) 0.3209(4) 0.026(2) Uani 1 1 d . . . . .
N47 N 1.0920(6) 0.3208(6) 0.3554(4) 0.020(2) Uani 1 1 d . . . . .
N42 N 0.8682(7) 0.6414(6) 0.3392(4) 0.028(2) Uani 1 1 d . U . . .
N51 N 0.7735(7) 0.7110(6) 0.4254(5) 0.032(3) Uani 1 1 d . . . . .
N34 N 0.9475(8) 0.7803(8) 0.0007(6) 0.052(4) Uani 1 1 d . . . . .
N35 N 0.8945(8) 0.6726(7) -0.0777(5) 0.045(4) Uani 1 1 d . . . . .
N36 N 0.9222(8) 0.8599(8) -0.1451(5) 0.041(3) Uani 1 1 d . . . . .
N31 N 0.6750(6) 0.7866(5) -0.1068(4) 0.019(2) Uani 1 1 d . . . . .
N38 N 0.6123(6) 0.9314(6) -0.0187(4) 0.023(2) Uani 1 1 d . . . . .
N33 N 0.7544(7) 0.7444(6) 0.0490(4) 0.029(3) Uani 1 1 d . . . . .
N11 N 0.2904(7) 0.8771(7) 0.0026(5) 0.032(3) Uani 1 1 d . . . . .
N12 N 0.2943(9) 0.7348(8) 0.1298(6) 0.056(4) Uani 1 1 d . . . . .
N16 N 0.3864(6) 0.8585(5) 0.1509(4) 0.023(2) Uani 1 1 d . . . . .
N18 N 0.6075(7) 0.7341(6) 0.0973(4) 0.028(3) Uani 1 1 d . . . . .
N14 N 0.5444(6) 0.7416(5) -0.0492(4) 0.021(2) Uani 1 1 d . . . . .
N17 N 0.4686(6) 0.9109(5) 0.0136(4) 0.020(2) Uani 1 1 d . . . . .
N13 N 0.3815(10) 0.6634(9) 0.0069(6) 0.057(4) Uani 1 1 d . . . . .
N15 N 0.5180(10) 0.5962(8) 0.1208(8) 0.076(6) Uani 1 1 d . . . . .
N28 N 0.6850(7) 0.7984(6) 0.1449(4) 0.028(3) Uani 1 1 d . . . . .
N22 N 0.7722(7) 0.9069(6) 0.2142(5) 0.036(3) Uani 1 1 d . . . . .
N23 N 0.5945(9) 1.0532(8) 0.2631(6) 0.058(5) Uani 1 1 d . . . . .
N27 N 0.4296(6) 0.9512(5) 0.2060(4) 0.021(2) Uani 1 1 d . . . . .
N26 N 0.5296(6) 0.9742(6) 0.0733(4) 0.024(2) Uani 1 1 d . . . . .
N24 N 0.4922(6) 1.1278(5) 0.1350(4) 0.023(2) Uani 1 1 d . . . . .
N25 N 0.7137(7) 1.0121(7) 0.0874(5) 0.035(3) Uani 1 1 d . . . . .
N32 N 0.7969(7) 0.9691(6) -0.0098(4) 0.026(2) Uani 1 1 d . . . . .
N37 N 0.7050(6) 0.9785(6) -0.1412(4) 0.021(2) Uani 1 1 d . . . . .
N41 N 0.9788(6) 0.4821(5) 0.4316(4) 0.019(2) Uani 1 1 d . . . . .
N54 N 0.8835(6) 0.5334(5) 0.5199(4) 0.021(2) Uani 1 1 d . . . . .
N130 N 0.6525(7) 0.4543(7) 0.7225(5) 0.036(3) Uani 1 1 d . . . . .
N131 N 0.7514(7) 0.4718(6) 0.7904(5) 0.033(3) Uani 1 1 d . . . . .
N67 N 1.0783(6) 0.2294(5) 0.4554(4) 0.019(2) Uani 1 1 d . . . . .
N120 N 0.6892(6) 0.8344(6) 0.6605(4) 0.021(2) Uani 1 1 d . . . . .
N121 N 0.8362(6) 0.8241(5) 0.6924(4) 0.021(2) Uani 1 1 d . . . . .
N91 N 0.7643(9) 0.5475(7) 0.1245(5) 0.042(3) Uani 1 1 d . . . . .
N140 N 0.6999(8) 0.2942(7) 0.4420(6) 0.045(4) Uani 1 1 d . . . . .
N141 N 0.6824(7) 0.3591(7) 0.5355(6) 0.042(3) Uani 1 1 d . . . . .
N90 N 0.8810(7) 0.6133(7) 0.1133(4) 0.034(3) Uani 1 1 d . . . . .
N101 N 0.5983(6) 0.7559(5) -0.2306(4) 0.022(2) Uani 1 1 d . . . . .
N100 N 0.7163(7) 0.6516(6) -0.1627(4) 0.027(3) Uani 1 1 d . . . . .
N80 N 0.2084(6) 0.9957(5) 0.2761(4) 0.021(2) Uani 1 1 d . . . . .
N81 N 0.3562(7) 0.8741(6) 0.3044(4) 0.031(3) Uani 1 1 d . . . . .
N1S N 0.4652(17) 0.6721(13) 0.3130(10) 0.105(9) Uani 1 1 d . . . . .
C79 C 0.843(2) 0.7228(18) 0.2313(12) 0.140(12) Uani 1 1 d D U . . .
H79A H 0.8549 0.7477 0.1983 0.21 Uiso 1 1 calc R U . . .
H79C H 0.8862 0.6772 0.2391 0.21 Uiso 1 1 calc R U . . .
H79B H 0.797 0.7137 0.2309 0.21 Uiso 1 1 calc R U . . .
C77 C 0.7449(18) 0.9110(11) 0.3517(12) 0.107(11) Uani 1 1 d . U . . .
H77B H 0.6961 0.9519 0.3534 0.16 Uiso 1 1 calc R U . . .
H77A H 0.773 0.9046 0.3804 0.16 Uiso 1 1 calc R U . . .
H77C H 0.7753 0.9199 0.3205 0.16 Uiso 1 1 calc R U . . .
C110 C 0.147(2) 0.821(2) 0.059(2) 0.071(14) Uani 0.5 1 d . . P . .
O25S O 0.225(4) 0.916(3) -0.201(2) 0.18(2) Uani 0.5 1 d D U P . .
C65 C 1.0568(9) 0.2405(7) 0.6098(5) 0.029(3) Uani 1 1 d . . . . .
C64 C 0.9277(12) 0.2001(9) 0.6322(7) 0.054(5) Uani 1 1 d . . . . .
C66 C 1.0480(11) 0.1384(8) 0.5738(6) 0.043(4) Uani 1 1 d . . . . .
C68 C 0.9180(10) 0.1907(9) 0.5397(7) 0.045(4) Uani 1 1 d . . . . .
C62 C 0.8819(9) 0.3239(8) 0.5158(5) 0.030(3) Uani 1 1 d . . . . .
C63 C 0.8990(8) 0.3302(7) 0.6103(5) 0.028(3) Uani 1 1 d . . . . .
C61 C 0.9995(8) 0.3425(7) 0.5397(5) 0.023(3) Uani 1 1 d . . . . .
C56 C 0.6116(9) 0.5929(8) 0.5531(6) 0.035(3) Uani 1 1 d . . . . .
C52 C 0.6112(8) 0.6966(9) 0.4774(5) 0.034(3) Uani 1 1 d . . . . .
C58 C 0.6183(8) 0.7168(8) 0.5659(6) 0.031(3) Uani 1 1 d . . . . .
C57 C 0.7609(7) 0.6864(8) 0.5551(5) 0.027(3) Uani 1 1 d . . . . .
C55 C 0.7248(7) 0.5689(7) 0.5990(5) 0.022(2) Uani 1 1 d . U . . .
C53 C 0.7163(8) 0.5584(7) 0.4793(6) 0.030(3) Uani 1 1 d . . . . .
C43 C 0.8768(8) 0.4374(7) 0.3629(5) 0.023(3) Uani 1 1 d . . . . .
C44 C 0.9523(8) 0.3982(7) 0.2765(5) 0.025(3) Uani 1 1 d . . . . .
C45 C 0.8534(8) 0.5247(7) 0.2778(5) 0.024(3) Uani 1 1 d . . . . .
C46 C 0.9917(8) 0.5165(7) 0.2402(5) 0.023(3) Uani 1 1 d . . . . .
C48 C 1.0522(8) 0.5047(6) 0.3178(4) 0.023(3) Uani 1 1 d . . . . .
C47 C 1.0458(7) 0.3734(7) 0.3402(4) 0.020(3) Uani 1 1 d . . . . .
C42 C 0.8999(8) 0.5847(7) 0.3296(4) 0.026(3) Uani 1 1 d . U . . .
C51 C 0.7486(7) 0.6843(7) 0.4605(5) 0.023(3) Uani 1 1 d . . . . .
C33 C 0.7660(7) 0.7768(7) 0.0107(5) 0.026(3) Uani 1 1 d . . . . .
C38 C 0.6742(7) 0.8971(6) -0.0302(4) 0.018(2) Uani 1 1 d . . . . .
C31 C 0.7160(7) 0.8024(6) -0.0908(5) 0.019(3) Uani 1 1 d . . . . .
C35 C 0.8581(9) 0.7290(8) -0.0716(5) 0.034(3) Uani 1 1 d . . . . .
C36 C 0.8748(8) 0.8528(7) -0.1145(5) 0.028(3) Uani 1 1 d . . . . .
C34 C 0.8922(8) 0.7999(8) -0.0197(6) 0.030(3) Uani 1 1 d . . . . .
C18 C 0.5497(8) 0.7458(7) 0.0829(5) 0.026(3) Uani 1 1 d . . . . .
C17 C 0.4591(7) 0.8586(7) 0.0308(5) 0.020(3) Uani 1 1 d . . . . .
C14 C 0.5108(7) 0.7443(6) -0.0113(5) 0.019(3) Uani 1 1 d . . . . .
C15 C 0.4922(10) 0.6548(9) 0.0978(9) 0.060(6) Uani 1 1 d . . . . .
C13 C 0.4025(9) 0.6967(8) 0.0242(6) 0.033(3) Uani 1 1 d . . . . .
C12 C 0.3471(9) 0.7420(8) 0.1063(6) 0.036(4) Uani 1 1 d . . . . .
C16 C 0.4078(8) 0.8225(6) 0.1206(5) 0.022(3) Uani 1 1 d . . . . .
C11 C 0.3419(8) 0.8360(8) 0.0228(5) 0.028(3) Uani 1 1 d . . . . .
C27 C 0.4873(8) 0.9559(6) 0.1988(4) 0.020(3) Uani 1 1 d . . . . .
C23 C 0.5928(9) 1.0213(8) 0.2338(5) 0.033(3) Uani 1 1 d . . . . .
C22 C 0.7135(8) 0.9234(7) 0.2020(5) 0.026(3) Uani 1 1 d . . . . .
C28 C 0.6557(8) 0.8548(7) 0.1561(5) 0.025(3) Uani 1 1 d . . . . .
C26 C 0.5546(8) 0.9648(6) 0.1096(4) 0.021(3) Uani 1 1 d . . . . .
C24 C 0.5285(8) 1.0692(7) 0.1505(5) 0.025(3) Uani 1 1 d . . . . .
C32 C 0.7950(7) 0.9255(8) -0.0286(5) 0.026(3) Uani 1 1 d . . . . .
C25 C 0.6730(8) 0.9956(8) 0.1186(5) 0.031(3) Uani 1 1 d . . . . .
C37 C 0.7346(8) 0.9291(7) -0.1142(4) 0.022(3) Uani 1 1 d . . . . .
C54 C 0.8201(7) 0.5653(6) 0.5224(4) 0.018(2) Uani 1 1 d . . . . .
C41 C 0.9697(7) 0.4772(6) 0.3927(4) 0.018(2) Uani 1 1 d . . . . .
C135 C 0.6854(11) 0.4599(8) 0.8044(6) 0.045(5) Uani 1 1 d . . . . .
C136 C 0.6703(12) 0.4322(9) 0.8546(7) 0.049(5) Uani 1 1 d . . . . .
H136 H 0.6246 0.4235 0.8652 0.059 Uiso 1 1 calc R U . . .
C137 C 0.7229(13) 0.4181(10) 0.8879(7) 0.064(6) Uani 1 1 d . . . . .
H137 H 0.7131 0.3996 0.9219 0.077 Uiso 1 1 calc R U . . .
C138 C 0.7877(13) 0.4299(9) 0.8735(7) 0.060(6) Uani 1 1 d . . . . .
H138 H 0.823 0.42 0.8974 0.072 Uiso 1 1 calc R U . . .
C139 C 0.8038(11) 0.4571(8) 0.8227(6) 0.042(4) Uani 1 1 d . . . . .
H139 H 0.8501 0.4646 0.8119 0.051 Uiso 1 1 calc R U . . .
C134 C 0.6300(10) 0.4804(8) 0.7677(7) 0.043(4) Uani 1 1 d . . . . .
C133 C 0.5542(10) 0.5260(10) 0.7762(7) 0.051(5) Uani 1 1 d . . . . .
H133 H 0.5371 0.5441 0.8069 0.061 Uiso 1 1 calc R U . . .
C132 C 0.5040(10) 0.5448(12) 0.7401(7) 0.056(5) Uani 1 1 d . . . . .
H132 H 0.452 0.5745 0.7466 0.067 Uiso 1 1 calc R U . . .
C131 C 0.5280(10) 0.5212(11) 0.6951(8) 0.060(6) Uani 1 1 d . . . . .
H131 H 0.4941 0.5369 0.6695 0.072 Uiso 1 1 calc R U . . .
C130 C 0.6031(10) 0.4736(10) 0.6875(7) 0.044(4) Uani 1 1 d . . . . .
H130 H 0.6196 0.4546 0.6571 0.053 Uiso 1 1 calc R U . . .
C67 C 1.0394(8) 0.2348(6) 0.4923(5) 0.025(3) Uani 1 1 d . . . . .
C120 C 0.6255(8) 0.8608(7) 0.6362(5) 0.026(3) Uani 1 1 d . . . . .
H120 H 0.6215 0.8354 0.6123 0.032 Uiso 1 1 calc R U . . .
C121 C 0.5671(8) 0.9221(8) 0.6447(5) 0.032(3) Uani 1 1 d . . . . .
H121 H 0.5225 0.9385 0.6273 0.038 Uiso 1 1 calc R U . . .
C122 C 0.5715(8) 0.9609(7) 0.6781(6) 0.031(3) Uani 1 1 d . . . . .
H122 H 0.5304 1.004 0.6845 0.037 Uiso 1 1 calc R U . . .
C123 C 0.6375(9) 0.9352(7) 0.7020(5) 0.030(3) Uani 1 1 d . . . . .
H123 H 0.6418 0.9612 0.7254 0.036 Uiso 1 1 calc R U . . .
C124 C 0.6976(7) 0.8730(6) 0.6930(4) 0.017(2) Uani 1 1 d . . . . .
C125 C 0.7679(7) 0.8406(6) 0.7190(5) 0.019(3) Uani 1 1 d . . . . .
C126 C 0.7647(8) 0.8253(7) 0.7713(5) 0.022(3) Uani 1 1 d . . . . .
H126 H 0.7165 0.8375 0.7903 0.027 Uiso 1 1 calc R U . . .
C127 C 0.8293(9) 0.7933(7) 0.7951(5) 0.028(3) Uani 1 1 d . . . . .
H127 H 0.8264 0.7821 0.8306 0.034 Uiso 1 1 calc R U . . .
C128 C 0.9004(8) 0.7766(7) 0.7675(5) 0.028(3) Uani 1 1 d . . . . .
H128 H 0.9464 0.7558 0.7837 0.034 Uiso 1 1 calc R U . . .
C129 C 0.9020(8) 0.7912(7) 0.7165(5) 0.025(3) Uani 1 1 d . . . . .
H129 H 0.9499 0.7781 0.6971 0.03 Uiso 1 1 calc R U . . .
C74 C 0.7518(13) 0.8733(9) 0.5064(7) 0.063(6) Uani 1 1 d . . . . .
H74A H 0.7189 0.9219 0.4926 0.094 Uiso 1 1 calc R U . . .
H74B H 0.8013 0.8594 0.4864 0.094 Uiso 1 1 calc R U . . .
H74C H 0.7274 0.84 0.5054 0.094 Uiso 1 1 calc R U . . .
C145 C 0.6834(9) 0.2918(9) 0.5333(7) 0.045(4) Uani 1 1 d . . . . .
C144 C 0.6589(9) 0.2845(10) 0.4874(8) 0.053(5) Uani 1 1 d . . . . .
C142 C 0.5768(12) 0.2571(12) 0.4462(12) 0.082(9) Uani 1 1 d . . . . .
H142 H 0.5352 0.2426 0.4475 0.098 Uiso 1 1 calc R U . . .
C143 C 0.5980(11) 0.2635(10) 0.4893(10) 0.064(6) Uani 1 1 d . . . . .
H143 H 0.5714 0.2536 0.5205 0.077 Uiso 1 1 calc R U . . .
C141 C 0.6141(13) 0.2711(11) 0.4010(12) 0.079(8) Uani 1 1 d . . . . .
H141 H 0.5977 0.2683 0.3708 0.095 Uiso 1 1 calc R U . . .
C140 C 0.6782(12) 0.2902(9) 0.3999(9) 0.059(6) Uani 1 1 d . . . . .
H140 H 0.7052 0.2999 0.3689 0.071 Uiso 1 1 calc R U . . .
C146 C 0.7011(10) 0.2396(9) 0.5741(8) 0.050(5) Uani 1 1 d . . . . .
H146 H 0.701 0.194 0.5729 0.06 Uiso 1 1 calc R U . . .
C149 C 0.7012(10) 0.3694(10) 0.5780(8) 0.054(5) Uani 1 1 d . . . . .
H149 H 0.7019 0.4149 0.5789 0.064 Uiso 1 1 calc R U . . .
C148 C 0.7189(11) 0.3190(9) 0.6192(7) 0.052(5) Uani 1 1 d . . . . .
H148 H 0.7307 0.3294 0.6483 0.062 Uiso 1 1 calc R U . . .
C147 C 0.7196(11) 0.2520(10) 0.6183(9) 0.061(6) Uani 1 1 d . . . . .
H147 H 0.7322 0.2153 0.6466 0.073 Uiso 1 1 calc R U . . .
C99 C 0.7095(12) 0.5229(9) 0.1453(8) 0.054(5) Uani 1 1 d . . . . .
H99 H 0.6581 0.5485 0.137 0.065 Uiso 1 1 calc R U . . .
C98 C 0.7292(12) 0.4596(10) 0.1789(8) 0.055(5) Uani 1 1 d . . . . .
H98 H 0.6917 0.4408 0.1944 0.066 Uiso 1 1 calc R U . . .
C97 C 0.8060(13) 0.4238(9) 0.1897(7) 0.052(5) Uani 1 1 d . . . . .
H97 H 0.8207 0.3797 0.2122 0.063 Uiso 1 1 calc R U . . .
C96 C 0.8585(11) 0.4509(9) 0.1687(6) 0.046(4) Uani 1 1 d . . . . .
H96 H 0.9101 0.4262 0.1765 0.055 Uiso 1 1 calc R U . . .
C95 C 0.8383(9) 0.5149(8) 0.1355(6) 0.038(4) Uani 1 1 d . . . . .
C94 C 0.8934(9) 0.5451(9) 0.1092(6) 0.040(4) Uani 1 1 d . . . . .
C93 C 0.9585(11) 0.5069(11) 0.0813(7) 0.058(6) Uani 1 1 d . . . . .
H93 H 0.9681 0.4585 0.0796 0.07 Uiso 1 1 calc R U . . .
C92 C 1.0094(10) 0.5362(12) 0.0563(7) 0.062(6) Uani 1 1 d . . . . .
H92 H 1.0542 0.5087 0.0381 0.075 Uiso 1 1 calc R U . . .
C91 C 0.9938(11) 0.6072(13) 0.0583(7) 0.064(6) Uani 1 1 d . . . . .
H91 H 1.0266 0.6299 0.04 0.076 Uiso 1 1 calc R U . . .
C90 C 0.9297(9) 0.6449(10) 0.0874(6) 0.042(4) Uani 1 1 d . . . . .
H90 H 0.9194 0.6933 0.0892 0.051 Uiso 1 1 calc R U . . .
C100 C 0.7801(9) 0.6289(6) -0.1389(6) 0.032(3) Uani 1 1 d . . . . .
H100 H 0.7757 0.6233 -0.1034 0.038 Uiso 1 1 calc R U . . .
C101 C 0.8517(9) 0.6135(7) -0.1640(6) 0.035(3) Uani 1 1 d . . . . .
H101 H 0.896 0.5962 -0.1462 0.042 Uiso 1 1 calc R U . . .
C102 C 0.8572(8) 0.6238(7) -0.2159(6) 0.034(3) Uani 1 1 d . . . . .
H102 H 0.9056 0.6141 -0.2345 0.04 Uiso 1 1 calc R U . . .
C103 C 0.7904(8) 0.6488(7) -0.2408(5) 0.027(3) Uani 1 1 d . . . . .
H103 H 0.7936 0.6564 -0.2764 0.032 Uiso 1 1 calc R U . . .
C104 C 0.7217(8) 0.6623(7) -0.2143(5) 0.022(3) Uani 1 1 d . . . . .
C105 C 0.6503(8) 0.6911(7) -0.2384(5) 0.023(3) Uani 1 1 d . . . . .
C106 C 0.6380(9) 0.6574(7) -0.2736(5) 0.031(3) Uani 1 1 d . . . . .
H106 H 0.675 0.6124 -0.2804 0.037 Uiso 1 1 calc R U . . .
C107 C 0.5727(9) 0.6891(8) -0.2984(6) 0.036(4) Uani 1 1 d . . . . .
H107 H 0.5635 0.6669 -0.3224 0.043 Uiso 1 1 calc R U . . .
C108 C 0.5213(9) 0.7535(8) -0.2872(5) 0.034(3) Uani 1 1 d . . . . .
H108 H 0.4751 0.7755 -0.3033 0.04 Uiso 1 1 calc R U . . .
C109 C 0.5338(9) 0.7876(8) -0.2539(5) 0.033(3) Uani 1 1 d . . . . .
H109 H 0.4974 0.8329 -0.2474 0.039 Uiso 1 1 calc R U . . .
C85 C 0.2996(9) 0.9182(7) 0.3343(5) 0.032(3) Uani 1 1 d . U . . .
C86 C 0.3210(10) 0.9258(9) 0.3785(5) 0.038(4) Uani 1 1 d . . . . .
H86 H 0.2839 0.9554 0.4002 0.046 Uiso 1 1 calc R U . . .
C87 C 0.3957(11) 0.8906(10) 0.3910(6) 0.048(4) Uani 1 1 d . . . . .
H87 H 0.4098 0.8962 0.4211 0.058 Uiso 1 1 calc R U . . .
C88 C 0.4505(11) 0.8469(11) 0.3593(6) 0.052(5) Uani 1 1 d . . . . .
H88 H 0.5018 0.8222 0.3678 0.062 Uiso 1 1 calc R U . . .
C89 C 0.4294(10) 0.8405(8) 0.3169(6) 0.044(4) Uani 1 1 d . . . . .
H89 H 0.4668 0.8115 0.295 0.053 Uiso 1 1 calc R U . . .
C84 C 0.2215(8) 0.9518(7) 0.3215(5) 0.026(3) Uani 1 1 d . U . . .
C83 C 0.1593(9) 0.9455(8) 0.3524(5) 0.032(3) Uani 1 1 d . U . . .
H83 H 0.1671 0.9156 0.3841 0.038 Uiso 1 1 calc R U . . .
C82 C 0.0863(9) 0.9816(8) 0.3380(6) 0.037(4) Uani 1 1 d . . . . .
H82 H 0.0438 0.9775 0.3598 0.044 Uiso 1 1 calc R U . . .
C81 C 0.0754(9) 1.0238(8) 0.2917(5) 0.032(3) Uani 1 1 d . . . . .
H81 H 0.0256 1.0479 0.2806 0.038 Uiso 1 1 calc R U . . .
C80 C 0.1394(8) 1.0308(7) 0.2609(5) 0.028(3) Uani 1 1 d . . . . .
H80 H 0.1326 1.0608 0.2292 0.033 Uiso 1 1 calc R U . . .
C72 C 0.4099(11) 0.7777(11) -0.1235(7) 0.058(6) Uani 1 1 d . . . . .
H72A H 0.3766 0.759 -0.1349 0.088 Uiso 1 1 calc R U . . .
H72B H 0.4058 0.77 -0.0868 0.088 Uiso 1 1 calc R U . . .
H72C H 0.3941 0.829 -0.1363 0.088 Uiso 1 1 calc R U . . .
C71 C 0.6166(11) 0.6789(11) 0.2200(6) 0.055(5) Uani 1 1 d . . . . .
H71A H 0.6175 0.6462 0.2517 0.083 Uiso 1 1 calc R U . . .
H71B H 0.6085 0.7262 0.2269 0.083 Uiso 1 1 calc R U . . .
H71C H 0.575 0.6829 0.2014 0.083 Uiso 1 1 calc R U . . .
C70 C 0.1989(10) 0.9263(9) 0.1465(8) 0.054(5) Uani 1 1 d . . . . .
H70A H 0.1532 0.9145 0.1531 0.081 Uiso 1 1 calc R U . . .
H70B H 0.1852 0.9764 0.1303 0.081 Uiso 1 1 calc R U . . .
H70C H 0.2369 0.895 0.1244 0.081 Uiso 1 1 calc R U . . .
C75 C 0.9553(9) 0.3145(9) 0.7334(7) 0.048(5) Uani 1 1 d . . . . .
H75B H 0.9722 0.2787 0.7632 0.072 Uiso 1 1 calc R U . . .
H75A H 0.9644 0.2904 0.7044 0.072 Uiso 1 1 calc R U . . .
H75C H 0.984 0.346 0.7271 0.072 Uiso 1 1 calc R U . . .
C78 C 0.6874(10) 0.6714(9) 0.3461(7) 0.048(4) Uani 1 1 d . . . . .
H78C H 0.6363 0.683 0.3361 0.072 Uiso 1 1 calc R U . . .
H78B H 0.7254 0.6359 0.3268 0.072 Uiso 1 1 calc R U . . .
H78A H 0.6891 0.6518 0.3819 0.072 Uiso 1 1 calc R U . . .
C3S C 0.5099(11) 0.5742(11) 0.4408(8) 0.059(6) Uani 1 1 d . . . . .
C21 C 0.6022(8) 0.8865(8) 0.2466(5) 0.030(3) Uani 1 1 d . . . . .
C1S C 0.4311(18) 0.6819(11) 0.2774(12) 0.087(10) Uani 1 1 d . . . . .
C2S C 0.3855(17) 0.6965(12) 0.2357(9) 0.077(7) Uani 1 1 d . . . . .
C11S C 0.9027(13) 0.9548(13) 0.5484(8) 0.068(6) Uani 1 1 d . . . . .
O9S O 0.4855(9) 0.4019(9) 0.1178(6) 0.077(4) Uiso 1 1 d . . . . .
C20S C 0.698(2) 0.6125(19) -0.0082(13) 0.062(9) Uiso 0.6 1 d . . P . .
C76 C 0.6702(13) 0.4902(14) 0.3401(9) 0.076(7) Uani 1 1 d . . . . .
H76A H 0.6248 0.5009 0.3229 0.114 Uiso 1 1 calc R U . . .
H76B H 0.674 0.5351 0.3433 0.114 Uiso 1 1 calc R U . . .
H76C H 0.7159 0.4623 0.3206 0.114 Uiso 1 1 calc R U . . .
C21S C 0.870(2) 0.1328(19) 0.7650(13) 0.122(11) Uiso 1 1 d . . . . .
C73 C 0.1048(17) 1.1069(15) -0.0974(9) 0.096(9) Uani 1 1 d . . . . .
H73A H 0.0536 1.1275 -0.1093 0.144 Uiso 1 1 calc R U . . .
H73B H 0.1084 1.1366 -0.0751 0.144 Uiso 1 1 calc R U . . .
H73C H 0.1429 1.1052 -0.1262 0.144 Uiso 1 1 calc R U . . .
C12S C 0.802(2) 0.1000(19) 0.4464(12) 0.063(9) Uiso 0.6 1 d D . P . .
O26S O 0.941(2) 0.137(2) 0.2016(14) 0.209(14) Uiso 1 1 d D . . . .
O18S O 0.695(2) 0.375(2) 0.0613(15) 0.103(12) Uiso 0.5 1 d . . P . .
N110 N 0.136(2) 0.864(3) 0.0067(18) 0.086(14) Uani 0.5 1 d . . P B .
N111 N 0.169(3) 0.905(2) -0.1117(15) 0.083(13) Uani 0.5 1 d D . P . .
O23S O 0.095(4) 0.722(2) 0.0430(19) 0.16(2) Uani 0.5 1 d . U P . .
C111 C 0.157(3) 0.756(2) 0.059(2) 0.080(12) Uani 0.5 1 d . U P B .
C114 C 0.131(3) 0.831(3) -0.033(2) 0.082(16) Uani 0.5 1 d . . P . .
C112 C 0.157(4) 0.723(4) 0.019(3) 0.113(16) Uani 0.5 1 d . U P B .
C24S C -0.011(2) 1.001(2) -0.0747(18) 0.067(10) Uani 0.5 1 d D U P A 1
O24S O -0.002(2) 0.9270(18) -0.0651(18) 0.117(15) Uani 0.5 1 d D U P A 1
C1M C 0.064(3) 0.985(3) 0.046(2) 0.105(19) Uani 0.5 1 d D U P B 2
C113 C 0.146(4) 0.757(4) -0.025(3) 0.106(15) Uani 0.5 1 d . U P B .
C23S C 0.093(4) 0.803(4) 0.028(3) 0.122(19) Uani 0.5 1 d . U P B .
C118 C 0.093(4) 0.957(4) -0.182(3) 0.136(16) Uani 0.5 1 d D U P . .
C117 C 0.027(5) 0.936(3) -0.157(3) 0.14(2) Uani 0.5 1 d D U P A .
C119 C 0.167(4) 0.945(4) -0.160(2) 0.134(16) Uani 0.5 1 d D U P . .
O4S O 0.401(2) 0.126(2) 0.5927(16) 0.226(15) Uiso 1 1 d D . . . .
O19S O 0.822(3) 0.427(3) 0.001(2) 0.116(17) Uiso 0.4 1 d . . P . .
C19S C 0.808(4) 0.486(4) 0.001(2) 0.078(17) Uiso 0.4 1 d . . P . .
O6S O 0.317(2) 0.6887(19) 0.7390(14) 0.091(10) Uiso 0.5 1 d D . P . .
O10S O 0.975(4) 0.917(4) 0.228(3) 0.24(3) Uiso 0.5 1 d D . P . .
O14S O 0.668(3) 0.080(3) 0.491(2) 0.19(2) Uiso 0.5 1 d D . P . .
C5S C 0.580(6) 0.053(6) 0.493(4) 0.22(5) Uiso 0.5 1 d D . P . .
C13S C 0.731(4) 0.097(4) 0.470(3) 0.10(2) Uiso 0.4 1 d D . P . .
C115 C 0.108(3) 0.879(3) -0.080(2) 0.086(15) Uani 0.5 1 d D U P A .
C17S C 0.645(4) 0.427(5) 0.085(3) 0.16(3) Uiso 0.5 1 d D . P . .
C4S C 0.433(4) 0.104(4) 0.545(2) 0.12(2) Uiso 0.5 1 d D . P . .
O5S O 0.502(6) 0.065(5) 0.510(3) 0.30(4) Uiso 0.5 1 d D . P . .
O16S O 0.928(3) 0.338(3) 0.0763(18) 0.195(17) Uiso 0.75 1 d D . P . .
C27S C 0.904(4) 0.194(3) 0.370(2) 0.26(3) Uiso 1 1 d D . . . .
C6S C 0.326(6) 0.715(5) 0.782(3) 0.18(4) Uiso 0.5 1 d D . P . .
C26S C 0.898(5) 0.212(3) 0.214(3) 0.16(3) Uiso 0.5 1 d D . P . .
C16S C 0.906(4) 0.287(4) 0.110(3) 0.22(3) Uiso 0.75 1 d D . P . .
C22S C 0.910(3) 0.204(3) 0.806(2) 0.094(12) Uani 0.5 1 d D U P . .
O15S O 0.877(5) 0.045(5) 0.324(3) 0.24(3) Uiso 0.5 1 d D . P . .
C10S C 0.931(3) 0.899(2) 0.2740(17) 0.067(11) Uiso 0.5 1 d D . P . .
C15S C 0.801(7) 0.100(8) 0.317(7) 0.37(10) Uiso 0.5 1 d D . P . .
C116 C 0.034(4) 0.898(5) -0.103(3) 0.16(3) Uani 0.5 1 d D U P . .
C2M C 0.219(4) 0.814(3) -0.070(3) 0.12(2) Uani 0.5 1 d D U P A .
C25S C 0.176(5) 0.892(5) -0.161(3) 0.17(2) Uani 0.5 1 d D U P . .
C7S C 0.624(8) 0.078(10) 0.387(6) 0.18(8) Uiso 0.25 1 d D . P . .

loop_
_atom_site_aniso_label
_atom_site_aniso_U_11
_atom_site_aniso_U_22
_atom_site_aniso_U_33
_atom_site_aniso_U_23
_atom_site_aniso_U_13
_atom_site_aniso_U_12
W1 0.0213(3) 0.0151(2) 0.0202(2) -0.00655(18) 0.00543(19) -0.0080(2)
W2 0.0215(3) 0.0158(2) 0.0173(2) -0.00387(18) -0.00451(19) -0.0017(2)
W4 0.0205(3) 0.0170(2) 0.0161(2) -0.00438(18) -0.00296(19) -0.0020(2)
W5 0.0142(3) 0.0192(2) 0.0307(3) -0.0116(2) 0.0001(2) -0.0046(2)
W3 0.0159(3) 0.0202(2) 0.0174(2) -0.00557(18) -0.00008(18) -0.0024(2)
W6 0.0339(3) 0.0167(2) 0.0220(3) -0.00880(19) 0.0121(2) -0.0145(2)
Co6 0.0116(11) 0.0123(10) 0.0163(11) -0.0049(8) 0.0015(8) -0.0033(9)
Co1 0.0151(11) 0.0132(10) 0.0151(11) -0.0033(8) -0.0003(8) -0.0042(9)
Co4 0.0211(9) 0.0148(8) 0.0179(8) -0.0051(6) 0.0019(6) -0.0043(7)
Co7 0.0186(9) 0.0156(8) 0.0172(8) -0.0062(6) 0.0009(6) -0.0050(7)
Co3 0.0256(10) 0.0161(8) 0.0195(8) -0.0037(6) -0.0027(7) -0.0011(7)
Co2 0.0255(9) 0.0163(8) 0.0187(8) -0.0061(6) 0.0035(7) -0.0074(7)
Co10 0.0375(12) 0.0181(9) 0.0277(10) -0.0028(7) -0.0104(8) 0.0010(8)
Co8 0.0308(10) 0.0213(9) 0.0268(9) -0.0106(7) 0.0127(8) -0.0141(8)
Co5 0.0216(10) 0.0336(10) 0.0330(10) -0.0116(8) -0.0043(8) -0.0073(8)
Co9 0.0202(10) 0.0320(10) 0.0463(12) -0.0241(9) 0.0059(8) -0.0124(8)
O76 0.030(6) 0.036(6) 0.062(8) -0.020(5) -0.010(5) -0.007(5)
O140 0.019(5) 0.036(6) 0.056(7) -0.026(5) 0.003(4) -0.012(5)
O141 0.032(6) 0.034(6) 0.071(9) -0.013(6) 0.014(6) -0.013(5)
O75 0.036(6) 0.035(6) 0.040(6) -0.012(5) 0.015(5) -0.014(5)
O130 0.037(6) 0.027(5) 0.047(6) -0.019(5) 0.022(5) -0.020(5)
O131 0.044(6) 0.017(4) 0.023(5) -0.008(4) 0.017(4) -0.017(4)
O120 0.026(5) 0.016(4) 0.025(5) -0.011(3) 0.006(4) -0.007(4)
O121 0.033(5) 0.027(5) 0.015(4) -0.008(4) 0.006(4) -0.011(4)
O74 0.032(6) 0.024(5) 0.027(5) 0.000(4) -0.002(4) -0.003(4)
O79 0.097(11) 0.043(7) 0.022(6) 0.002(5) -0.012(6) -0.015(7)
O77 0.067(9) 0.032(6) 0.053(8) -0.011(5) -0.011(6) -0.001(6)
O78 0.057(9) 0.036(7) 0.105(12) -0.009(7) -0.048(8) 0.002(6)
O101 0.031(5) 0.017(4) 0.022(5) -0.011(3) 0.004(4) -0.008(4)
O100 0.030(5) 0.020(5) 0.028(5) -0.008(4) 0.011(4) -0.008(4)
O72 0.036(6) 0.036(6) 0.036(6) -0.006(4) -0.004(5) -0.019(5)
O71 0.024(5) 0.028(5) 0.030(5) -0.003(4) 0.006(4) -0.008(4)
O90 0.030(6) 0.026(5) 0.029(5) -0.006(4) -0.002(4) -0.002(4)
O91 0.060(8) 0.019(5) 0.029(6) -0.007(4) -0.016(5) 0.001(5)
O73 0.053(9) 0.084(11) 0.076(11) -0.014(9) -0.039(8) 0.007(8)
O111 0.113(15) 0.079(12) 0.082(12) -0.040(10) -0.030(11) -0.021(11)
O110 0.035(7) 0.054(8) 0.133(14) -0.031(9) 0.009(8) -0.022(7)
O70 0.030(6) 0.042(6) 0.055(7) -0.024(5) 0.012(5) -0.017(5)
O80 0.029(5) 0.021(5) 0.020(5) -0.005(4) 0.008(4) -0.010(4)
O81 0.045(6) 0.021(5) 0.027(5) -0.007(4) 0.005(4) -0.012(5)
O3S 0.042(7) 0.043(7) 0.076(9) -0.019(6) 0.007(6) -0.019(6)
N21 0.034(8) 0.055(9) 0.033(7) 0.020(7) -0.015(6) -0.008(7)
O11S 0.119(14) 0.034(7) 0.072(10) -0.010(7) 0.008(9) -0.037(8)
O22S 0.060(8) 0.057(8) 0.065(9) 0.009(7) 0.014(7) -0.032(7)
N64 0.144(18) 0.063(10) 0.033(8) -0.021(7) 0.037(10) -0.076(12)
N66 0.077(11) 0.017(7) 0.050(9) -0.001(6) -0.001(8) -0.007(7)
N68 0.046(9) 0.026(7) 0.087(12) -0.025(7) 0.013(8) -0.022(7)
N62 0.026(7) 0.032(7) 0.029(6) -0.021(5) 0.007(5) -0.011(6)
N63 0.028(7) 0.030(6) 0.032(6) -0.010(5) 0.014(5) -0.017(6)
N61 0.019(5) 0.017(5) 0.017(5) -0.003(4) 0.002(4) -0.004(4)
N65 0.037(8) 0.019(6) 0.033(7) -0.001(5) 0.006(6) 0.000(6)
N52 0.031(8) 0.072(11) 0.035(8) -0.001(7) -0.006(6) -0.014(8)
N58 0.021(7) 0.058(9) 0.079(11) -0.045(8) -0.003(7) -0.011(7)
N57 0.027(6) 0.019(5) 0.022(5) -0.010(4) -0.001(4) -0.009(5)
N55 0.024(6) 0.027(6) 0.038(6) -0.017(4) 0.016(5) -0.017(5)
N53 0.021(6) 0.027(6) 0.051(8) -0.013(6) -0.001(5) -0.006(5)
N56 0.027(7) 0.053(9) 0.070(10) -0.006(8) 0.001(7) -0.023(7)
N46 0.042(8) 0.037(7) 0.018(6) -0.003(5) 0.000(5) -0.001(6)
N45 0.028(7) 0.033(7) 0.041(7) -0.018(6) -0.009(6) 0.001(6)
N44 0.037(8) 0.028(7) 0.034(7) -0.011(5) -0.011(6) 0.010(6)
N43 0.016(6) 0.034(7) 0.036(7) -0.009(5) -0.005(5) -0.004(5)
N48 0.036(7) 0.033(6) 0.015(5) -0.011(4) 0.012(5) -0.022(6)
N47 0.022(6) 0.022(6) 0.017(5) -0.010(4) -0.001(4) -0.006(5)
N42 0.032(7) 0.027(5) 0.020(6) -0.001(4) -0.011(5) -0.003(5)
N51 0.034(7) 0.029(6) 0.038(7) -0.005(5) -0.012(6) -0.012(6)
N34 0.034(8) 0.056(10) 0.057(10) -0.020(8) -0.006(7) -0.001(7)
N35 0.051(9) 0.028(7) 0.039(8) -0.012(6) -0.013(6) 0.008(7)
N36 0.034(8) 0.054(9) 0.036(7) -0.015(6) 0.012(6) -0.018(7)
N31 0.024(6) 0.014(5) 0.020(5) -0.004(4) 0.001(4) -0.008(5)
N38 0.020(6) 0.018(5) 0.026(6) -0.005(4) 0.001(4) -0.004(5)
N33 0.023(6) 0.026(6) 0.025(6) -0.005(5) -0.004(5) 0.005(5)
N11 0.027(7) 0.038(7) 0.042(7) -0.009(6) -0.003(6) -0.023(6)
N12 0.054(10) 0.051(9) 0.076(11) -0.035(8) 0.031(8) -0.035(8)
N16 0.022(6) 0.016(5) 0.027(6) -0.004(4) 0.006(4) -0.006(5)
N18 0.033(7) 0.017(5) 0.029(6) -0.004(4) -0.003(5) -0.004(5)
N14 0.028(6) 0.017(5) 0.014(5) 0.000(4) 0.002(4) -0.007(5)
N17 0.022(6) 0.016(5) 0.022(5) -0.006(4) -0.004(4) -0.007(5)
N13 0.076(11) 0.070(11) 0.057(10) -0.038(8) 0.020(8) -0.056(10)
N15 0.053(11) 0.030(8) 0.140(18) 0.023(10) -0.032(11) -0.021(8)
N28 0.040(7) 0.015(5) 0.025(6) -0.005(4) -0.006(5) -0.004(5)
N22 0.026(7) 0.024(6) 0.057(9) -0.005(6) -0.002(6) -0.010(6)
N23 0.063(11) 0.037(8) 0.056(10) -0.029(7) -0.031(8) 0.021(7)
N27 0.023(6) 0.018(5) 0.020(5) -0.009(4) -0.004(4) -0.001(5)
N26 0.027(6) 0.019(5) 0.021(6) -0.006(4) 0.002(5) -0.005(5)
N24 0.027(6) 0.015(5) 0.022(6) -0.010(4) 0.003(4) 0.000(5)
N25 0.029(7) 0.037(7) 0.031(7) -0.003(5) -0.003(5) -0.006(6)
N32 0.026(6) 0.027(6) 0.029(6) -0.009(5) -0.006(5) -0.009(5)
N37 0.026(6) 0.033(6) 0.006(5) -0.004(4) -0.001(4) -0.011(5)
N41 0.014(5) 0.015(5) 0.027(6) -0.011(4) 0.010(4) -0.005(4)
N54 0.025(6) 0.015(5) 0.020(5) -0.007(4) -0.002(4) -0.005(5)
N130 0.036(7) 0.030(7) 0.044(8) -0.022(6) 0.022(6) -0.018(6)
N131 0.042(8) 0.023(6) 0.030(7) -0.011(5) 0.014(6) -0.012(6)
N67 0.032(6) 0.016(5) 0.013(5) -0.010(4) 0.003(4) -0.010(5)
N120 0.028(6) 0.020(5) 0.017(5) -0.009(4) 0.004(4) -0.008(5)
N121 0.027(6) 0.013(5) 0.018(5) -0.005(4) 0.000(4) -0.003(5)
N91 0.054(9) 0.031(7) 0.038(8) -0.017(6) -0.020(7) -0.003(7)
N140 0.036(8) 0.028(7) 0.071(10) -0.021(7) -0.004(7) -0.007(6)
N141 0.025(7) 0.027(7) 0.067(10) -0.019(7) 0.022(6) -0.008(6)
N90 0.021(6) 0.044(8) 0.023(6) -0.007(5) 0.001(5) 0.002(6)
N101 0.027(6) 0.014(5) 0.027(6) -0.009(4) 0.001(5) -0.007(5)
N100 0.031(7) 0.018(5) 0.021(6) -0.009(4) 0.004(5) 0.003(5)
N80 0.028(6) 0.017(5) 0.021(5) -0.011(4) 0.004(4) -0.009(5)
N81 0.041(7) 0.032(6) 0.021(6) 0.003(5) 0.000(5) -0.019(6)
N1S 0.13(2) 0.081(17) 0.10(2) -0.042(16) 0.027(18) -0.043(16)
C79 0.17(2) 0.15(2) 0.134(19) 0.018(15) -0.085(15) -0.092(16)
C77 0.14(3) 0.031(11) 0.14(3) 0.002(13) -0.06(2) -0.017(13)
C110 0.03(2) 0.05(2) 0.14(5) -0.01(3) -0.04(2) -0.004(19)
O25S 0.18(2) 0.19(2) 0.19(2) -0.027(6) -0.014(5) -0.072(9)
C65 0.047(9) 0.011(6) 0.021(7) 0.006(5) 0.004(6) -0.011(6)
C64 0.095(15) 0.034(9) 0.050(10) -0.029(8) 0.032(10) -0.047(10)
C66 0.072(12) 0.026(8) 0.037(9) -0.017(7) 0.010(8) -0.023(9)
C68 0.038(9) 0.043(9) 0.057(11) -0.018(8) 0.027(8) -0.027(8)
C62 0.033(8) 0.034(8) 0.030(8) -0.025(6) 0.008(6) -0.013(7)
C63 0.033(8) 0.016(6) 0.032(7) -0.007(5) 0.007(6) -0.010(6)
C61 0.026(7) 0.018(6) 0.022(6) -0.007(5) 0.006(5) -0.007(6)
C56 0.036(9) 0.027(8) 0.040(9) -0.017(6) -0.003(7) -0.005(7)
C52 0.024(8) 0.047(9) 0.026(7) -0.014(7) 0.007(6) -0.008(7)
C58 0.019(7) 0.037(8) 0.044(9) -0.023(7) -0.006(6) -0.008(6)
C57 0.015(7) 0.030(7) 0.029(7) -0.006(6) 0.001(5) -0.002(6)
C55 0.012(6) 0.022(6) 0.039(6) -0.021(4) 0.014(5) -0.011(5)
C53 0.020(7) 0.027(7) 0.048(9) -0.018(6) -0.002(6) -0.009(6)
C43 0.033(8) 0.016(6) 0.026(7) -0.008(5) -0.010(6) -0.010(6)
C44 0.028(7) 0.027(7) 0.021(6) -0.010(5) -0.006(5) -0.007(6)
C45 0.023(7) 0.020(6) 0.024(7) -0.012(5) -0.006(5) 0.004(6)
C46 0.024(7) 0.018(6) 0.016(6) -0.008(5) 0.003(5) 0.004(5)
C48 0.032(8) 0.015(6) 0.009(6) -0.001(4) 0.004(5) 0.001(6)
C47 0.020(7) 0.026(7) 0.013(6) -0.004(5) -0.001(5) -0.008(6)
C42 0.032(6) 0.026(5) 0.010(5) 0.003(4) -0.009(4) 0.000(5)
C51 0.020(7) 0.022(6) 0.027(7) -0.007(5) -0.007(5) -0.003(6)
C33 0.010(6) 0.031(7) 0.030(7) 0.003(6) -0.008(5) -0.002(6)
C38 0.017(6) 0.020(6) 0.012(5) -0.005(4) -0.003(4) 0.000(5)
C31 0.022(7) 0.010(5) 0.020(6) 0.000(4) 0.005(5) -0.003(5)
C35 0.043(9) 0.031(8) 0.024(7) -0.011(6) -0.006(6) -0.006(7)
C36 0.018(7) 0.026(7) 0.037(8) -0.014(6) 0.003(6) -0.003(6)
C34 0.023(8) 0.029(7) 0.035(8) -0.013(6) 0.004(6) -0.004(6)
C18 0.034(8) 0.018(6) 0.019(6) -0.008(5) 0.012(6) -0.007(6)
C17 0.010(6) 0.021(6) 0.020(6) -0.005(5) 0.002(5) 0.003(5)
C14 0.021(7) 0.014(6) 0.024(7) 0.000(5) -0.006(5) -0.008(5)
C15 0.039(10) 0.028(9) 0.116(18) 0.010(10) -0.027(11) -0.020(8)
C13 0.041(9) 0.032(8) 0.037(8) -0.011(6) 0.006(7) -0.026(7)
C12 0.042(9) 0.038(8) 0.043(9) -0.028(7) 0.017(7) -0.027(8)
C16 0.026(7) 0.012(6) 0.026(7) -0.004(5) 0.007(5) -0.008(5)
C11 0.028(8) 0.033(8) 0.036(8) -0.015(6) 0.008(6) -0.026(7)
C27 0.025(7) 0.018(6) 0.014(6) 0.001(5) -0.008(5) -0.004(6)
C23 0.036(9) 0.033(8) 0.024(7) -0.017(6) -0.007(6) 0.002(7)
C22 0.024(8) 0.024(7) 0.025(7) 0.002(5) -0.002(5) -0.006(6)
C28 0.028(7) 0.026(7) 0.026(7) -0.005(5) -0.003(5) -0.015(6)
C26 0.029(7) 0.017(6) 0.007(5) 0.000(4) 0.003(5) -0.001(5)
C24 0.033(8) 0.015(6) 0.021(6) -0.009(5) 0.004(5) -0.003(6)
C32 0.016(7) 0.034(8) 0.019(6) -0.009(5) 0.000(5) 0.001(6)
C25 0.018(7) 0.036(8) 0.030(8) -0.001(6) -0.007(6) -0.001(6)
C37 0.030(7) 0.027(7) 0.012(6) -0.008(5) 0.009(5) -0.015(6)
C54 0.019(7) 0.017(6) 0.016(6) -0.005(4) 0.000(5) -0.005(5)
C41 0.014(6) 0.016(6) 0.016(6) -0.008(4) 0.004(5) 0.001(5)
C135 0.066(12) 0.024(8) 0.048(10) -0.028(7) 0.027(9) -0.023(8)
C136 0.072(13) 0.035(9) 0.037(9) -0.012(7) 0.025(9) -0.024(9)
C137 0.081(15) 0.044(11) 0.043(11) -0.003(8) 0.042(11) -0.018(11)
C138 0.079(15) 0.036(10) 0.041(10) -0.003(8) -0.007(10) 0.002(10)
C139 0.063(12) 0.037(9) 0.026(8) -0.006(6) 0.010(8) -0.024(9)
C134 0.047(10) 0.023(7) 0.063(11) -0.014(7) 0.022(9) -0.024(8)
C133 0.042(10) 0.055(11) 0.063(12) -0.030(9) 0.035(9) -0.030(9)
C132 0.031(10) 0.086(15) 0.064(12) -0.038(11) 0.024(9) -0.034(10)
C131 0.029(10) 0.071(13) 0.079(15) -0.013(11) 0.024(9) -0.027(10)
C130 0.042(10) 0.058(11) 0.049(10) -0.023(8) 0.010(8) -0.033(9)
C67 0.031(8) 0.004(5) 0.038(8) -0.002(5) -0.010(6) -0.004(5)
C120 0.027(7) 0.030(7) 0.025(7) -0.014(6) 0.002(5) -0.011(6)
C121 0.024(8) 0.036(8) 0.033(8) -0.008(6) -0.006(6) -0.007(7)
C122 0.027(8) 0.022(7) 0.041(8) -0.008(6) 0.001(6) -0.006(6)
C123 0.038(8) 0.028(7) 0.027(7) -0.014(6) 0.004(6) -0.012(7)
C124 0.026(7) 0.014(6) 0.012(5) -0.003(4) 0.004(5) -0.009(5)
C125 0.022(7) 0.005(5) 0.029(7) -0.009(5) 0.004(5) -0.003(5)
C126 0.024(7) 0.023(6) 0.021(6) -0.011(5) 0.000(5) -0.007(6)
C127 0.043(9) 0.026(7) 0.014(6) -0.011(5) 0.003(6) -0.010(7)
C128 0.032(8) 0.020(7) 0.028(7) -0.012(5) 0.000(6) -0.002(6)
C129 0.019(7) 0.031(7) 0.027(7) -0.018(6) 0.003(5) -0.007(6)
C74 0.086(15) 0.041(10) 0.066(13) 0.034(9) -0.062(12) -0.030(10)
C145 0.027(9) 0.030(8) 0.072(13) -0.008(8) 0.005(8) -0.009(7)
C144 0.022(9) 0.045(10) 0.092(15) -0.016(10) 0.010(9) -0.015(8)
C142 0.033(12) 0.055(13) 0.17(3) -0.050(16) -0.022(15) -0.006(10)
C143 0.039(11) 0.048(11) 0.117(19) -0.021(12) -0.005(11) -0.024(10)
C141 0.051(13) 0.053(13) 0.15(3) -0.029(15) -0.031(15) -0.027(11)
C140 0.057(12) 0.033(9) 0.097(16) -0.022(10) -0.030(11) -0.013(9)
C146 0.034(9) 0.035(9) 0.080(14) 0.000(9) 0.008(9) -0.023(8)
C149 0.051(11) 0.044(10) 0.082(14) -0.047(10) 0.035(10) -0.031(9)
C148 0.058(12) 0.040(10) 0.056(11) -0.012(8) 0.025(9) -0.025(9)
C147 0.042(11) 0.049(11) 0.095(17) -0.027(11) 0.028(11) -0.026(9)
C99 0.062(13) 0.024(8) 0.081(14) -0.002(8) -0.038(11) -0.013(9)
C98 0.070(14) 0.041(10) 0.067(13) -0.013(9) -0.013(10) -0.028(10)
C97 0.089(15) 0.023(8) 0.050(11) -0.005(7) -0.035(10) -0.016(9)
C96 0.062(12) 0.032(9) 0.035(9) -0.013(7) -0.012(8) -0.002(8)
C95 0.039(9) 0.026(8) 0.041(9) -0.016(6) -0.017(7) 0.006(7)
C94 0.035(9) 0.038(9) 0.031(8) -0.010(7) -0.005(7) 0.006(7)
C93 0.055(12) 0.057(12) 0.037(10) -0.025(9) -0.003(9) 0.014(10)
C92 0.026(10) 0.079(15) 0.049(11) -0.021(10) 0.006(8) 0.016(10)
C91 0.041(11) 0.093(17) 0.042(11) -0.017(11) 0.000(8) -0.008(11)
C90 0.038(9) 0.053(10) 0.034(9) 0.007(7) -0.009(7) -0.019(8)
C100 0.040(9) 0.008(6) 0.037(8) -0.010(5) -0.007(7) 0.006(6)
C101 0.032(8) 0.021(7) 0.045(9) -0.015(6) -0.004(7) 0.002(6)
C102 0.022(8) 0.015(6) 0.051(9) -0.011(6) 0.015(7) 0.002(6)
C103 0.041(9) 0.015(6) 0.021(7) -0.008(5) 0.011(6) -0.011(6)
C104 0.025(7) 0.018(6) 0.023(6) -0.009(5) 0.000(5) -0.006(6)
C105 0.031(8) 0.016(6) 0.024(7) -0.007(5) 0.004(5) -0.011(6)
C106 0.046(9) 0.019(7) 0.023(7) -0.007(5) 0.007(6) -0.009(7)
C107 0.043(9) 0.039(9) 0.036(8) -0.018(7) -0.008(7) -0.018(8)
C108 0.045(9) 0.036(8) 0.029(8) -0.013(6) 0.004(6) -0.024(7)
C109 0.035(9) 0.027(7) 0.029(8) -0.008(6) 0.005(6) -0.007(7)
C85 0.044(5) 0.021(7) 0.026(7) 0.003(5) 0.007(6) -0.013(6)
C86 0.050(10) 0.044(9) 0.023(7) -0.007(6) 0.008(7) -0.023(8)
C87 0.062(12) 0.061(12) 0.021(8) -0.004(7) 0.006(8) -0.029(10)
C88 0.050(11) 0.076(13) 0.036(9) 0.024(9) -0.018(8) -0.041(10)
C89 0.044(10) 0.030(8) 0.038(9) 0.020(7) -0.005(7) -0.005(8)
C84 0.044(6) 0.026(7) 0.014(6) -0.017(5) 0.009(4) -0.018(5)
C83 0.044(6) 0.029(7) 0.022(7) -0.014(6) 0.011(5) -0.015(7)
C82 0.043(10) 0.040(9) 0.035(8) -0.018(7) 0.020(7) -0.026(8)
C81 0.032(8) 0.035(8) 0.028(7) -0.011(6) 0.007(6) -0.012(7)
C80 0.040(9) 0.027(7) 0.023(7) -0.016(5) 0.002(6) -0.015(7)
C72 0.057(12) 0.072(13) 0.058(12) 0.024(10) -0.035(10) -0.042(11)
C71 0.055(12) 0.071(13) 0.025(8) -0.001(8) -0.001(8) -0.013(10)
C70 0.030(9) 0.035(9) 0.102(16) -0.013(10) -0.027(10) -0.009(8)
C75 0.039(10) 0.039(9) 0.047(10) 0.010(7) 0.013(8) -0.010(8)
C78 0.038(10) 0.045(10) 0.064(12) -0.023(9) -0.016(8) -0.009(8)
C3S 0.054(12) 0.061(12) 0.079(14) -0.047(11) 0.025(10) -0.032(10)
C21 0.025(8) 0.032(8) 0.026(7) -0.006(6) -0.010(6) 0.001(6)
C1S 0.12(2) 0.031(11) 0.10(2) -0.012(13) 0.045(19) -0.030(14)
C2S 0.13(2) 0.062(14) 0.055(14) -0.007(11) -0.003(14) -0.049(15)
C11S 0.054(13) 0.089(17) 0.069(14) -0.042(13) 0.002(11) -0.025(12)
C76 0.065(15) 0.102(19) 0.069(15) 0.001(13) -0.008(12) -0.045(14)
C73 0.11(2) 0.10(2) 0.042(13) -0.008(13) -0.013(13) -0.001(18)
N110 0.08(3) 0.11(4) 0.11(4) -0.06(3) 0.02(2) -0.07(3)
N111 0.10(3) 0.11(4) 0.06(2) -0.03(2) -0.01(2) -0.05(3)
O23S 0.25(7) 0.06(2) 0.13(4) -0.02(2) -0.09(4) 0.00(3)
C111 0.08(3) 0.05(2) 0.10(2) 0.039(18) -0.06(3) -0.03(2)
C114 0.06(3) 0.07(3) 0.09(4) 0.03(3) -0.01(3) -0.02(3)
C112 0.111(19) 0.111(19) 0.112(17) -0.013(9) -0.013(10) -0.040(11)
C24S 0.034(15) 0.086(16) 0.076(19) -0.007(15) 0.006(14) -0.024(15)
O24S 0.08(2) 0.092(19) 0.19(4) -0.10(3) 0.03(3) -0.03(2)
C1M 0.09(4) 0.12(5) 0.09(4) -0.04(3) 0.01(3) -0.02(3)
C113 0.110(18) 0.102(18) 0.105(16) -0.018(9) -0.010(10) -0.039(10)
C23S 0.12(2) 0.12(2) 0.12(2) -0.015(10) -0.007(10) -0.048(12)
C118 0.136(16) 0.136(17) 0.136(17) -0.021(6) -0.013(5) -0.052(8)
C117 0.22(3) 0.10(3) 0.16(6) 0.05(4) -0.08(3) -0.12(3)
C119 0.134(16) 0.134(17) 0.134(17) -0.022(6) -0.011(5) -0.050(8)
C115 0.087(15) 0.086(15) 0.086(16) -0.014(6) -0.009(5) -0.033(7)
C22S 0.089(13) 0.093(14) 0.092(15) -0.017(10) -0.009(10) -0.024(8)
C116 0.16(3) 0.17(3) 0.17(3) -0.027(7) -0.015(6) -0.063(13)
C2M 0.12(2) 0.12(2) 0.12(2) -0.020(10) -0.010(10) -0.047(12)
C25S 0.17(2) 0.17(2) 0.17(2) -0.029(6) -0.015(5) -0.065(10)

loop_
_atom_type_symbol
_atom_type_description
_atom_type_scat_dispersion_real
_atom_type_scat_dispersion_imag
_atom_type_scat_source
Co Co 0.3494 0.9721 'International Tables Vol C Tables 4.2.6.8 and 6.1.1.4'
W W -0.849 6.8722 'International Tables Vol C Tables 4.2.6.8 and 6.1.1.4'
C C 0.0033 0.0016 'International Tables Vol C Tables 4.2.6.8 and 6.1.1.4'
N N 0.0061 0.0033 'International Tables Vol C Tables 4.2.6.8 and 6.1.1.4'
O O 0.0106 0.006 'International Tables Vol C Tables 4.2.6.8 and 6.1.1.4'
H H 0 0 'International Tables Vol C Tables 4.2.6.8 and 6.1.1.4'

loop_
_geom_angle_atom_site_label_1
_geom_angle_atom_site_label_2
_geom_angle_atom_site_label_3
_geom_angle
_geom_angle_site_symmetry_1
_geom_angle_site_symmetry_3
C15 W1 C12 76.6(7) . .
C15 W1 C11 144.8(6) . .
C12 W1 C11 76.4(6) . .
C15 W1 C17 143.6(6) . .
C12 W1 C17 130.7(5) . .
C11 W1 C17 71.6(5) . .
C15 W1 C18 70.4(6) . .
C12 W1 C18 127.1(6) . .
C11 W1 C18 144.8(5) . .
C17 W1 C18 73.4(5) . .
C15 W1 C16 101.9(7) . .
C12 W1 C16 70.5(5) . .
C11 W1 C16 89.9(5) . .
C17 W1 C16 73.0(4) . .
C18 W1 C16 77.2(5) . .
C15 W1 C13 75.5(7) . .
C12 W1 C13 71.4(5) . .
C11 W1 C13 74.7(5) . .
C17 W1 C13 131.0(5) . .
C18 W1 C13 133.6(5) . .
C16 W1 C13 141.3(5) . .
C15 W1 C14 96.6(7) . .
C12 W1 C14 144.5(5) . .
C11 W1 C14 92.4(5) . .
C17 W1 C14 73.9(4) . .
C18 W1 C14 80.5(5) . .
C16 W1 C14 144.1(4) . .
C13 W1 C14 73.1(5) . .
C23 W2 C26 143.2(5) . .
C23 W2 C21 76.7(6) . .
C26 W2 C21 127.5(5) . .
C23 W2 C22 73.1(5) . .
C26 W2 C22 135.3(5) . .
C21 W2 C22 73.7(5) . .
C23 W2 C28 143.7(5) . .
C26 W2 C28 73.0(5) . .
C21 W2 C28 75.4(5) . .
C22 W2 C28 77.2(5) . .
C23 W2 C24 73.6(5) . .
C26 W2 C24 70.0(5) . .
C21 W2 C24 134.9(5) . .
C22 W2 C24 126.6(5) . .
C28 W2 C24 142.3(5) . .
C23 W2 C25 101.2(6) . .
C26 W2 C25 75.5(5) . .
C21 W2 C25 143.3(5) . .
C22 W2 C25 70.8(5) . .
C28 W2 C25 87.9(5) . .
C24 W2 C25 76.2(5) . .
C23 W2 C27 95.0(5) . .
C26 W2 C27 73.1(5) . .
C21 W2 C27 70.4(5) . .
C22 W2 C27 143.9(5) . .
C28 W2 C27 97.0(5) . .
C24 W2 C27 79.2(5) . .
C25 W2 C27 145.2(5) . .
C43 W4 C48 142.9(5) . .
C43 W4 C42 95.6(5) . .
C48 W4 C42 78.8(5) . .
C43 W4 C44 77.0(5) . .
C48 W4 C44 127.6(5) . .
C42 W4 C44 143.9(5) . .
C43 W4 C41 72.5(5) . .
C48 W4 C41 70.9(4) . .
C42 W4 C41 72.3(4) . .
C44 W4 C41 135.0(5) . .
C43 W4 C45 74.9(5) . .
C48 W4 C45 134.5(5) . .
C42 W4 C45 71.6(5) . .
C44 W4 C45 72.3(5) . .
C41 W4 C45 127.9(5) . .
C43 W4 C47 87.7(5) . .
C48 W4 C47 77.4(5) . .
C42 W4 C47 144.2(5) . .
C44 W4 C47 71.6(5) . .
C41 W4 C47 74.8(4) . .
C45 W4 C47 142.6(5) . .
C43 W4 C46 146.2(5) . .
C48 W4 C46 70.8(5) . .
C42 W4 C46 88.8(5) . .
C44 W4 C46 79.8(5) . .
C41 W4 C46 139.9(5) . .
C45 W4 C46 74.7(5) . .
C47 W4 C46 107.9(5) . .
C55 W5 C58 87.7(5) . .
C55 W5 C56 71.6(5) . .
C58 W5 C56 78.4(5) . .
C55 W5 C53 103.4(5) . .
C58 W5 C53 145.3(5) . .
C56 W5 C53 74.4(5) . .
C55 W5 C54 72.5(4) . .
C58 W5 C54 142.4(5) . .
C56 W5 C54 122.2(5) . .
C53 W5 C54 71.8(5) . .
C55 W5 C52 144.8(5) . .
C58 W5 C52 73.6(5) . .
C56 W5 C52 75.6(6) . .
C53 W5 C52 79.1(6) . .
C54 W5 C52 138.3(5) . .
C55 W5 C57 79.9(5) . .
C58 W5 C57 71.9(5) . .
C56 W5 C57 139.3(5) . .
C53 W5 C57 142.0(5) . .
C54 W5 C57 73.3(5) . .
C52 W5 C57 119.8(6) . .
C55 W5 C51 144.2(5) . .
C58 W5 C51 108.3(5) . .
C56 W5 C51 141.8(5) . .
C53 W5 C51 81.8(5) . .
C54 W5 C51 75.8(5) . .
C52 W5 C51 70.9(5) . .
C57 W5 C51 75.4(5) . .
C36 W3 C33 146.1(5) . .
C36 W3 C38 139.8(5) . .
C33 W3 C38 73.0(5) . .
C36 W3 C34 75.1(5) . .
C33 W3 C34 75.3(5) . .
C38 W3 C34 127.7(5) . .
C36 W3 C32 86.4(5) . .
C33 W3 C32 99.1(5) . .
C38 W3 C32 74.5(5) . .
C34 W3 C32 70.8(5) . .
C36 W3 C37 71.4(5) . .
C33 W3 C37 142.4(5) . .
C38 W3 C37 70.3(4) . .
C34 W3 C37 135.8(5) . .
C32 W3 C37 78.8(5) . .
C36 W3 C35 77.2(6) . .
C33 W3 C35 78.3(5) . .
C38 W3 C35 137.2(5) . .
C34 W3 C35 71.9(5) . .
C32 W3 C35 142.0(5) . .
C37 W3 C35 125.8(5) . .
C36 W3 C31 108.3(5) . .
C33 W3 C31 86.1(5) . .
C38 W3 C31 74.3(4) . .
C34 W3 C31 142.7(5) . .
C32 W3 C31 145.2(5) . .
C37 W3 C31 76.5(4) . .
C35 W3 C31 72.8(5) . .
C68 W6 C64 76.0(6) . .
C68 W6 C61 141.3(6) . .
C64 W6 C61 137.1(5) . .
C68 W6 C65 143.1(6) . .
C64 W6 C65 83.0(7) . .
C61 W6 C65 72.3(5) . .
C68 W6 C66 72.4(7) . .
C64 W6 C66 74.4(7) . .
C61 W6 C66 127.3(6) . .
C65 W6 C66 73.0(6) . .
C68 W6 C62 71.9(6) . .
C64 W6 C62 114.2(7) . .
C61 W6 C62 74.9(5) . .
C65 W6 C62 145.0(5) . .
C66 W6 C62 139.4(5) . .
C68 W6 C63 117.4(6) . .
C64 W6 C63 69.9(5) . .
C61 W6 C63 72.3(5) . .
C65 W6 C63 81.9(5) . .
C66 W6 C63 138.4(6) . .
C62 W6 C63 76.5(5) . .
C68 W6 C67 83.1(5) . .
C64 W6 C67 146.5(5) . .
C61 W6 C67 73.6(4) . .
C65 W6 C67 99.4(5) . .
C66 W6 C67 74.4(5) . .
C62 W6 C67 82.8(5) . .
C63 W6 C67 143.6(5) . .
N54 Co6 N54 180 . 2_766
N54 Co6 N61 90.4(4) . 2_766
N54 Co6 N61 89.6(4) 2_766 2_766
N54 Co6 N61 89.6(4) . .
N54 Co6 N61 90.4(4) 2_766 .
N61 Co6 N61 180 2_766 .
N54 Co6 N41 87.8(4) . .
N54 Co6 N41 92.2(4) 2_766 .
N61 Co6 N41 93.7(4) 2_766 .
N61 Co6 N41 86.3(4) . .
N54 Co6 N41 92.2(4) . 2_766
N54 Co6 N41 87.8(4) 2_766 2_766
N61 Co6 N41 86.3(4) 2_766 2_766
N61 Co6 N41 93.7(4) . 2_766
N41 Co6 N41 180 . 2_766
N26 Co1 N26 180 2_675 .
N26 Co1 N17 88.4(4) 2_675 2_675
N26 Co1 N17 91.6(4) . 2_675
N26 Co1 N17 91.6(4) 2_675 .
N26 Co1 N17 88.4(4) . .
N17 Co1 N17 180 2_675 .
N26 Co1 N38 86.4(4) 2_675 2_675
N26 Co1 N38 93.6(4) . 2_675
N17 Co1 N38 88.1(4) 2_675 2_675
N17 Co1 N38 91.9(4) . 2_675
N26 Co1 N38 93.6(4) 2_675 .
N26 Co1 N38 86.4(4) . .
N17 Co1 N38 91.9(4) 2_675 .
N17 Co1 N38 88.1(4) . .
N38 Co1 N38 180 2_675 .
O100 Co4 N24 162.9(4) . 2_675
O100 Co4 O101 83.0(3) . .
N24 Co4 O101 83.5(4) 2_675 .
O100 Co4 N14 97.3(4) . .
N24 Co4 N14 95.5(4) 2_675 .
O101 Co4 N14 176.4(4) . .
O100 Co4 N31 94.8(4) . .
N24 Co4 N31 95.6(4) 2_675 .
O101 Co4 N31 89.9(4) . .
N14 Co4 N31 93.6(4) . .
O100 Co4 O72 81.8(4) . .
N24 Co4 O72 87.9(4) 2_675 .
O101 Co4 O72 90.5(4) . .
N14 Co4 O72 85.9(4) . .
N31 Co4 O72 176.5(4) . .
O121 Co7 N57 162.9(4) . .
O121 Co7 O120 82.3(3) . .
N57 Co7 O120 83.2(4) . .
O121 Co7 N67 101.1(4) . 2_766
N57 Co7 N67 93.0(4) . 2_766
O120 Co7 N67 175.9(4) . 2_766
O121 Co7 N47 95.5(4) . 2_766
N57 Co7 N47 93.6(4) . 2_766
O120 Co7 N47 90.1(4) . 2_766
N67 Co7 N47 91.7(4) 2_766 2_766
O121 Co7 O74 80.7(4) . .
N57 Co7 O74 90.8(4) . .
O120 Co7 O74 92.2(4) . .
N67 Co7 O74 86.3(4) 2_766 .
N47 Co7 O74 175.2(4) 2_766 .
O90 Co3 N18 169.0(4) . .
O90 Co3 N33 94.2(4) . .
N18 Co3 N33 91.9(5) . .
O90 Co3 O91 83.5(4) . .
N18 Co3 O91 87.7(4) . .
N33 Co3 O91 87.5(4) . .
O90 Co3 N28 99.5(4) . .
N18 Co3 N28 89.5(5) . .
N33 Co3 N28 91.3(5) . .
O91 Co3 N28 176.9(4) . .
O90 Co3 O71 81.7(4) . .
N18 Co3 O71 92.0(4) . .
N33 Co3 O71 175.7(4) . .
O91 Co3 O71 90.7(4) . .
N28 Co3 O71 90.7(4) . .
O81 Co2 N37 165.5(4) . 2_675
O81 Co2 O80 83.2(4) . .
N37 Co2 O80 85.5(4) 2_675 .
O81 Co2 N16 95.9(4) . .
N37 Co2 N16 94.8(4) 2_675 .
O80 Co2 N16 176.5(4) . .
O81 Co2 O70 83.3(4) . .
N37 Co2 O70 87.8(4) 2_675 .
O80 Co2 O70 90.7(4) . .
N16 Co2 O70 85.9(4) . .
O81 Co2 N27 96.3(4) . .
N37 Co2 N27 92.7(4) 2_675 .
O80 Co2 N27 89.8(4) . .
N16 Co2 N27 93.6(4) . .
O70 Co2 N27 179.3(4) . .
N42 Co10 N65 93.6(5) . 2_766
N42 Co10 O79 85.4(5) . .
N65 Co10 O79 92.2(5) 2_766 .
N42 Co10 O78 91.5(5) . .
N65 Co10 O78 173.8(5) 2_766 .
O79 Co10 O78 91.6(6) . .
N42 Co10 N51 92.0(5) . .
N65 Co10 N51 91.9(5) 2_766 .
O79 Co10 N51 175.3(5) . .
O78 Co10 N51 84.6(6) . .
N42 Co10 O77 172.7(5) . .
N65 Co10 O77 91.1(5) 2_766 .
O79 Co10 O77 88.9(5) . .
O78 Co10 O77 84.1(5) . .
N51 Co10 O77 93.4(5) . .
N48 Co8 O131 86.1(4) 2_766 .
N48 Co8 O130 166.3(4) 2_766 .
O131 Co8 O130 82.4(4) . .
N48 Co8 N55 93.5(4) 2_766 .
O131 Co8 N55 88.9(4) . .
O130 Co8 N55 93.7(4) . .
N48 Co8 N63 94.8(4) 2_766 .
O131 Co8 N63 175.8(4) . .
O130 Co8 N63 96.1(4) . .
N55 Co8 N63 95.1(5) . .
N48 Co8 O75 86.6(4) 2_766 .
O131 Co8 O75 89.4(4) . .
O130 Co8 O75 85.8(4) . .
N55 Co8 O75 178.2(4) . .
N63 Co8 O75 86.6(4) . .
N11 Co5 N25 92.3(5) . 2_675
N11 Co5 O110 91.4(5) . .
N25 Co5 O110 174.4(6) 2_675 .
N11 Co5 O111 89.9(6) . .
N25 Co5 O111 90.3(7) 2_675 .
O110 Co5 O111 85.4(7) . .
N11 Co5 N32 91.4(5) . 2_675
N25 Co5 N32 91.5(5) 2_675 2_675
O110 Co5 N32 92.7(5) . 2_675
O111 Co5 N32 177.7(6) . 2_675
N11 Co5 O73 177.5(6) . .
N25 Co5 O73 90.2(6) 2_675 .
O110 Co5 O73 86.1(7) . .
O111 Co5 O73 89.8(7) . .
N32 Co5 O73 88.7(5) 2_675 .
O141 Co9 N43 176.8(5) . .
O141 Co9 O140 86.0(4) . .
N43 Co9 O140 96.2(4) . .
O141 Co9 N62 94.8(5) . .
N43 Co9 N62 87.7(5) . .
O140 Co9 N62 83.3(4) . .
O141 Co9 O76 85.7(5) . .
N43 Co9 O76 92.1(5) . .
O140 Co9 O76 89.0(4) . .
N62 Co9 O76 172.2(4) . .
O141 Co9 N53 87.1(5) . .
N43 Co9 N53 90.8(5) . .
O140 Co9 N53 172.5(5) . .
N62 Co9 N53 94.5(5) . .
O76 Co9 N53 93.4(5) . .
C76 O76 Co9 124.1(11) . .
N140 O140 Co9 116.4(8) . .
N141 O141 Co9 113.5(9) . .
C75 O75 Co8 124.6(9) . .
N130 O130 Co8 117.6(8) . .
N131 O131 Co8 118.5(7) . .
N120 O120 Co7 115.9(7) . .
N121 O121 Co7 116.7(7) . .
C74 O74 Co7 120.0(9) . .
C79 O79 Co10 125.1(14) . .
C77 O77 Co10 133.5(16) . .
C78 O78 Co10 127.4(10) . .
N101 O101 Co4 115.2(7) . .
N100 O100 Co4 116.8(7) . .
C72 O72 Co4 119.6(9) . .
C71 O71 Co3 125.7(9) . .
N90 O90 Co3 120.0(8) . .
N91 O91 Co3 114.5(8) . .
C73 O73 Co5 137.4(18) . .
N111 O111 C2M 97(4) . .
N111 O111 Co5 126(3) . .
C2M O111 Co5 131(3) . .
N110 O110 C1M 131(3) . .
N110 O110 Co5 107.6(18) . .
C1M O110 Co5 120(3) . .
C70 O70 Co2 124.9(10) . .
N80 O80 Co2 115.7(7) . .
N81 O81 Co2 116.8(7) . .
C19S O20S C20S 154(5) . .
C12S O12S C13S 60(4) . .
C62 N62 Co9 167.7(11) . .
C63 N63 Co8 168.9(13) . .
C61 N61 Co6 162.7(11) . .
C65 N65 Co10 163.1(11) . 2_766
C57 N57 Co7 167.0(11) . .
C55 N55 Co8 160.9(10) . .
C53 N53 Co9 155.1(13) . .
C43 N43 Co9 160.4(11) . .
C48 N48 Co8 169.1(10) . 2_766
C47 N47 Co7 168.1(10) . 2_766
C42 N42 Co10 173.5(11) . .
C51 N51 Co10 162.2(11) . .
C31 N31 Co4 168.8(10) . .
C38 N38 Co1 176.5(11) . .
C33 N33 Co3 170.2(11) . .
C11 N11 Co5 171.8(11) . .
C16 N16 Co2 169.5(11) . .
C18 N18 Co3 172.6(11) . .
C14 N14 Co4 163.6(10) . .
C17 N17 Co1 164.7(10) . .
C28 N28 Co3 168.3(12) . .
C27 N27 Co2 163.8(10) . .
C26 N26 Co1 168.3(11) . .
C24 N24 Co4 166.2(10) . 2_675
C25 N25 Co5 174.9(12) . 2_675
C32 N32 Co5 170.0(12) . 2_675
C37 N37 Co2 169.0(10) . 2_675
C41 N41 Co6 173.8(10) . .
C54 N54 Co6 163.4(10) . .
O130 N130 C130 118.5(13) . .
O130 N130 C134 120.3(15) . .
C130 N130 C134 121.0(14) . .
O131 N131 C139 118.3(12) . .
O131 N131 C135 119.0(14) . .
C139 N131 C135 122.6(14) . .
C67 N67 Co7 164.8(10) . 2_766
O120 N120 C120 121.4(10) . .
O120 N120 C124 119.1(11) . .
C120 N120 C124 119.4(11) . .
O121 N121 C125 119.4(11) . .
O121 N121 C129 120.5(11) . .
C125 N121 C129 120.0(11) . .
C99 N91 C95 123.9(15) . .
C99 N91 O91 117.4(14) . .
C95 N91 O91 118.7(15) . .
C140 N140 O140 117.8(16) . .
C140 N140 C144 121.3(17) . .
O140 N140 C144 120.9(15) . .
O141 N141 C149 123.5(14) . .
O141 N141 C145 118.1(15) . .
C149 N141 C145 118.3(16) . .
O90 N90 C94 122.3(13) . .
O90 N90 C90 117.8(14) . .
C94 N90 C90 119.8(14) . .
O101 N101 C109 119.7(11) . .
O101 N101 C105 117.9(11) . .
C109 N101 C105 122.2(11) . .
O100 N100 C100 119.9(11) . .
O100 N100 C104 120.7(11) . .
C100 N100 C104 119.3(12) . .
C80 N80 O80 117.8(11) . .
C80 N80 C84 122.3(12) . .
O80 N80 C84 119.7(11) . .
O81 N81 C89 120.0(13) . .
O81 N81 C85 118.0(12) . .
C89 N81 C85 121.8(14) . .
O79 C79 H79A 109.5 . .
O79 C79 H79C 109.5 . .
H79A C79 H79C 109.5 . .
O79 C79 H79B 109.5 . .
H79A C79 H79B 109.5 . .
H79C C79 H79B 109.5 . .
O77 C77 H77B 109.5 . .
O77 C77 H77A 109.5 . .
H77B C77 H77A 109.5 . .
O77 C77 H77C 109.5 . .
H77B C77 H77C 109.5 . .
H77A C77 H77C 109.5 . .
C111 C110 N110 111(5) . .
C111 C110 C23S 61(3) . .
N110 C110 C23S 66(3) . .
N65 C65 W6 174.4(12) . .
N64 C64 W6 179(3) . .
N66 C66 W6 176.2(16) . .
N68 C68 W6 178.0(14) . .
N62 C62 W6 177.3(13) . .
N63 C63 W6 178.8(12) . .
N61 C61 W6 176.3(11) . .
N56 C56 W5 177.7(14) . .
N52 C52 W5 178.3(15) . .
N58 C58 W5 176.7(12) . .
N57 C57 W5 177.0(12) . .
N55 C55 W5 174.2(11) . .
N53 C53 W5 177.1(14) . .
N43 C43 W4 176.8(12) . .
N44 C44 W4 176.8(13) . .
N45 C45 W4 176.5(12) . .
N46 C46 W4 177.3(12) . .
N48 C48 W4 176.6(10) . .
N47 C47 W4 176.2(10) . .
N42 C42 W4 176.4(12) . .
N51 C51 W5 179.5(14) . .
N33 C33 W3 177.6(13) . .
N38 C38 W3 175.0(11) . .
N31 C31 W3 176.4(11) . .
N35 C35 W3 178.3(14) . .
N36 C36 W3 179.1(16) . .
N34 C34 W3 178.9(15) . .
N18 C18 W1 175.7(12) . .
N17 C17 W1 177.6(11) . .
N14 C14 W1 174.3(11) . .
N15 C15 W1 177(2) . .
N13 C13 W1 178.3(14) . .
N12 C12 W1 176.5(18) . .
N16 C16 W1 175.3(12) . .
N11 C11 W1 178.2(12) . .
N27 C27 W2 173.8(11) . .
N23 C23 W2 174.9(15) . .
N22 C22 W2 177.5(12) . .
N28 C28 W2 179.4(13) . .
N26 C26 W2 173.3(11) . .
N24 C24 W2 177.7(12) . .
N32 C32 W3 175.1(12) . .
N25 C25 W2 177.4(13) . .
N37 C37 W3 175.9(10) . .
N54 C54 W5 175.4(11) . .
N41 C41 W4 174.5(11) . .
N131 C135 C136 119.2(18) . .
N131 C135 C134 119.2(14) . .
C136 C135 C134 121.5(17) . .
C137 C136 C135 118.5(18) . .
C137 C136 H136 120.7 . .
C135 C136 H136 120.7 . .
C138 C137 C136 121.6(17) . .
C138 C137 H137 119.2 . .
C136 C137 H137 119.2 . .
C137 C138 C139 120(2) . .
C137 C138 H138 119.9 . .
C139 C138 H138 119.9 . .
N131 C139 C138 117.8(17) . .
N131 C139 H139 121.1 . .
C138 C139 H139 121.1 . .
N130 C134 C133 118.1(18) . .
N130 C134 C135 119.7(14) . .
C133 C134 C135 122.1(16) . .
C132 C133 C134 120.1(17) . .
C132 C133 H133 119.9 . .
C134 C133 H133 119.9 . .
C131 C132 C133 120.9(18) . .
C131 C132 H132 119.6 . .
C133 C132 H132 119.6 . .
C132 C131 C130 119(2) . .
C132 C131 H131 120.6 . .
C130 C131 H131 120.6 . .
N130 C130 C131 121.0(17) . .
N130 C130 H130 119.5 . .
C131 C130 H130 119.5 . .
N67 C67 W6 175.5(11) . .
N120 C120 C121 122.0(12) . .
N120 C120 H120 119 . .
C121 C120 H120 119 . .
C120 C121 C122 120.7(14) . .
C120 C121 H121 119.6 . .
C122 C121 H121 119.6 . .
C121 C122 C123 117.5(13) . .
C121 C122 H122 121.3 . .
C123 C122 H122 121.3 . .
C122 C123 C124 121.9(12) . .
C122 C123 H123 119 . .
C124 C123 H123 119 . .
N120 C124 C123 118.3(12) . .
N120 C124 C125 116.7(10) . .
C123 C124 C125 124.7(11) . .
N121 C125 C126 119.4(12) . .
N121 C125 C124 119.8(11) . .
C126 C125 C124 120.8(11) . .
C127 C126 C125 120.7(12) . .
C127 C126 H126 119.6 . .
C125 C126 H126 119.6 . .
C126 C127 C128 119.9(12) . .
C126 C127 H127 120 . .
C128 C127 H127 120 . .
C129 C128 C127 118.1(13) . .
C129 C128 H128 120.9 . .
C127 C128 H128 120.9 . .
C128 C129 N121 121.7(12) . .
C128 C129 H129 119.1 . .
N121 C129 H129 119.1 . .
O74 C74 H74A 109.5 . .
O74 C74 H74B 109.5 . .
H74A C74 H74B 109.5 . .
O74 C74 H74C 109.5 . .
H74A C74 H74C 109.5 . .
H74B C74 H74C 109.5 . .
C146 C145 N141 119.3(18) . .
C146 C145 C144 124.3(16) . .
N141 C145 C144 116.2(16) . .
N140 C144 C143 119(2) . .
N140 C144 C145 119.7(15) . .
C143 C144 C145 120.8(19) . .
C143 C142 C141 121(2) . .
C143 C142 H142 119.4 . .
C141 C142 H142 119.4 . .
C142 C143 C144 119(2) . .
C142 C143 H143 120.3 . .
C144 C143 H143 120.3 . .
C142 C141 C140 119(2) . .
C142 C141 H141 120.7 . .
C140 C141 H141 120.7 . .
N140 C140 C141 120(2) . .
N140 C140 H140 120.1 . .
C141 C140 H140 120.1 . .
C145 C146 C147 121.1(17) . .
C145 C146 H146 119.4 . .
C147 C146 H146 119.4 . .
C148 C149 N141 124.0(16) . .
C148 C149 H149 118 . .
N141 C149 H149 118 . .
C149 C148 C147 119(2) . .
C149 C148 H148 120.5 . .
C147 C148 H148 120.5 . .
C148 C147 C146 118(2) . .
C148 C147 H147 120.9 . .
C146 C147 H147 120.9 . .
N91 C99 C98 118.6(18) . .
N91 C99 H99 120.7 . .
C98 C99 H99 120.7 . .
C99 C98 C97 118.5(19) . .
C99 C98 H98 120.8 . .
C97 C98 H98 120.8 . .
C96 C97 C98 120.8(17) . .
C96 C97 H97 119.6 . .
C98 C97 H97 119.6 . .
C97 C96 C95 120.5(18) . .
C97 C96 H96 119.7 . .
C95 C96 H96 119.7 . .
N91 C95 C96 117.7(17) . .
N91 C95 C94 119.0(15) . .
C96 C95 C94 123.1(15) . .
N90 C94 C93 119.0(17) . .
N90 C94 C95 118.0(13) . .
C93 C94 C95 123.0(17) . .
C92 C93 C94 122.3(19) . .
C92 C93 H93 118.8 . .
C94 C93 H93 118.8 . .
C93 C92 C91 118.2(17) . .
C93 C92 H92 120.9 . .
C91 C92 H92 120.9 . .
C92 C91 C90 119(2) . .
C92 C91 H91 120.3 . .
C90 C91 H91 120.3 . .
N90 C90 C91 121.1(18) . .
N90 C90 H90 119.5 . .
C91 C90 H90 119.5 . .
N100 C100 C101 122.6(14) . .
N100 C100 H100 118.7 . .
C101 C100 H100 118.7 . .
C100 C101 C102 118.1(15) . .
C100 C101 H101 120.9 . .
C102 C101 H101 120.9 . .
C101 C102 C103 119.3(13) . .
C101 C102 H102 120.4 . .
C103 C102 H102 120.4 . .
C104 C103 C102 120.2(13) . .
C104 C103 H103 119.9 . .
C102 C103 H103 119.9 . .
C103 C104 N100 120.5(13) . .
C103 C104 C105 122.2(12) . .
N100 C104 C105 117.2(11) . .
N101 C105 C106 118.7(13) . .
N101 C105 C104 119.0(11) . .
C106 C105 C104 121.9(12) . .
C107 C106 C105 120.2(13) . .
C107 C106 H106 119.9 . .
C105 C106 H106 119.9 . .
C108 C107 C106 117.7(13) . .
C108 C107 H107 121.1 . .
C106 C107 H107 121.1 . .
C109 C108 C107 122.5(16) . .
C109 C108 H108 118.8 . .
C107 C108 H108 118.8 . .
N101 C109 C108 118.6(14) . .
N101 C109 H109 120.7 . .
C108 C109 H109 120.7 . .
N81 C85 C86 116.9(14) . .
N81 C85 C84 121.4(13) . .
C86 C85 C84 121.6(13) . .
C87 C86 C85 120.6(15) . .
C87 C86 H86 119.7 . .
C85 C86 H86 119.7 . .
C86 C87 C88 120.0(16) . .
C86 C87 H87 120 . .
C88 C87 H87 120 . .
C89 C88 C87 118.9(17) . .
C89 C88 H88 120.6 . .
C87 C88 H88 120.6 . .
C88 C89 N81 121.9(17) . .
C88 C89 H89 119.1 . .
N81 C89 H89 119.1 . .
N80 C84 C83 118.2(14) . .
N80 C84 C85 116.7(12) . .
C83 C84 C85 125.0(13) . .
C82 C83 C84 121.2(14) . .
C82 C83 H83 119.4 . .
C84 C83 H83 119.4 . .
C81 C82 C83 119.1(14) . .
C81 C82 H82 120.4 . .
C83 C82 H82 120.4 . .
C82 C81 C80 119.1(15) . .
C82 C81 H81 120.5 . .
C80 C81 H81 120.5 . .
N80 C80 C81 120.1(13) . .
N80 C80 H80 120 . .
C81 C80 H80 120 . .
O72 C72 H72A 109.5 . .
O72 C72 H72B 109.5 . .
H72A C72 H72B 109.5 . .
O72 C72 H72C 109.5 . .
H72A C72 H72C 109.5 . .
H72B C72 H72C 109.5 . .
O71 C71 H71A 109.5 . .
O71 C71 H71B 109.5 . .
H71A C71 H71B 109.5 . .
O71 C71 H71C 109.5 . .
H71A C71 H71C 109.5 . .
H71B C71 H71C 109.5 . .
O70 C70 H70A 109.5 . .
O70 C70 H70B 109.5 . .
H70A C70 H70B 109.5 . .
O70 C70 H70C 109.5 . .
H70A C70 H70C 109.5 . .
H70B C70 H70C 109.5 . .
O75 C75 H75B 109.5 . .
O75 C75 H75A 109.5 . .
H75B C75 H75A 109.5 . .
O75 C75 H75C 109.5 . .
H75B C75 H75C 109.5 . .
H75A C75 H75C 109.5 . .
O78 C78 H78C 109.5 . .
O78 C78 H78B 109.5 . .
H78C C78 H78B 109.5 . .
O78 C78 H78A 109.5 . .
H78C C78 H78A 109.5 . .
H78B C78 H78A 109.5 . .
N21 C21 W2 177.9(14) . .
N1S C1S C2S 177(3) . .
O76 C76 H76A 109.5 . .
O76 C76 H76B 109.5 . .
H76A C76 H76B 109.5 . .
O76 C76 H76C 109.5 . .
H76A C76 H76C 109.5 . .
H76B C76 H76C 109.5 . .
O73 C73 H73A 109.5 . .
O73 C73 H73B 109.5 . .
H73A C73 H73B 109.5 . .
O73 C73 H73C 109.5 . .
H73A C73 H73C 109.5 . .
H73B C73 H73C 109.5 . .
O12S C12S C13S 63(3) . .
O110 N110 C114 132(5) . .
O110 N110 C110 108(3) . .
C114 N110 C110 119(4) . .
O110 N110 C23S 138(4) . .
C114 N110 C23S 68(3) . .
C110 N110 C23S 60(3) . .
O111 N111 C119 134(5) . .
O111 N111 C25S 138(6) . .
O111 N111 C115 95(4) . .
C119 N111 C115 130(5) . .
C25S N111 C115 110(5) . .
O111 N111 C2M 49(3) . .
C119 N111 C2M 145(5) . .
C25S N111 C2M 107(5) . .
C115 N111 C2M 70(3) . .
C112 O23S C23S 68(5) . .
C112 O23S C111 52(5) . .
C23S O23S C111 52(3) . .
C110 C111 C112 129(5) . .
C110 C111 C23S 72(4) . .
C112 C111 C23S 69(5) . .
C110 C111 O23S 128(4) . .
C112 C111 O23S 45(3) . .
C23S C111 O23S 59(3) . .
C113 C114 N110 120(5) . .
C113 C114 C115 125(6) . .
N110 C114 C115 115(5) . .
C113 C114 C2M 89(4) . .
N110 C114 C2M 107(4) . .
C115 C114 C2M 78(4) . .
C113 C114 C23S 69(4) . .
N110 C114 C23S 64(4) . .
C115 C114 C23S 141(5) . .
C2M C114 C23S 141(4) . .
C113 C112 O23S 111(7) . .
C113 C112 C111 123(7) . .
O23S C112 C111 83(6) . .
C113 C112 C23S 76(6) . .
O23S C112 C23S 66(5) . .
C111 C112 C23S 58(4) . .
C116 O24S C24S 109(5) . .
C112 C113 C114 118(7) . .
C112 C113 C23S 62(5) . .
C114 C113 C23S 65(4) . .
C111 C23S O23S 69(4) . .
C111 C23S C110 47(3) . .
O23S C23S C110 114(5) . .
C111 C23S C112 53(4) . .
O23S C23S C112 46(3) . .
C110 C23S C112 94(5) . .
C111 C23S N110 91(5) . .
O23S C23S N110 153(6) . .
C110 C23S N110 54(3) . .
C112 C23S N110 108(5) . .
C111 C23S C114 109(5) . .
O23S C23S C114 120(5) . .
C110 C23S C114 96(5) . .
C112 C23S C114 84(5) . .
N110 C23S C114 48(3) . .
C111 C23S C113 89(5) . .
O23S C23S C113 74(4) . .
C110 C23S C113 112(5) . .
N110 C23S C113 88(4) . .
C114 C23S C113 46(3) . .
C117 C118 C119 128(7) . .
C117 C118 C25S 109(6) . .
C116 C117 C118 117(6) . .
C25S C119 N111 70(6) . .
C25S C119 O25S 67(5) . .
N111 C119 O25S 121(6) . .
C25S C119 C118 81(8) . .
N111 C119 C118 110(6) . .
O25S C119 C118 101(6) . .
O19S C19S O20S 157(7) . .
O14S C13S C12S 168(7) . .
O14S C13S O12S 129(6) . .
C12S C13S O12S 57(3) . .
C114 C115 C116 126(5) . .
C114 C115 N111 117(4) . .
C116 C115 N111 117(5) . .
C114 C115 C2M 58(3) . .
C116 C115 C2M 149(6) . .
N111 C115 C2M 64(3) . .
O18S C17S O17S 144(8) . .
O4S C4S O5S 152(7) . .
C5S O5S C4S 143(10) . .
O24S C116 C117 124(8) . .
O24S C116 C115 87(5) . .
C117 C116 C115 118(6) . .
O111 C2M C114 91(4) . .
C114 C2M N111 87(3) . .
O111 C2M C115 66(3) . .
N111 C2M C115 46(2) . .
C119 C25S O25S 71(6) . .
C119 C25S N111 67(6) . .
O25S C25S N111 122(8) . .
C119 C25S C118 62(6) . .
O25S C25S C118 95(6) . .
N111 C25S C118 99(6) . .
O7S C7S O8S 137(10) . .

loop_
_geom_bond_atom_site_label_1
_geom_bond_atom_site_label_2
_geom_bond_distance
_geom_bond_site_symmetry_2
W1 C15 2.121(17) .
W1 C12 2.147(14) .
W1 C11 2.152(16) .
W1 C17 2.153(13) .
W1 C18 2.163(16) .
W1 C16 2.171(12) .
W1 C13 2.185(14) .
W1 C14 2.186(13) .
W2 C23 2.144(13) .
W2 C26 2.153(12) .
W2 C21 2.153(15) .
W2 C22 2.156(14) .
W2 C28 2.162(13) .
W2 C24 2.166(13) .
W2 C25 2.166(15) .
W2 C27 2.180(14) .
W4 C43 2.131(14) .
W4 C48 2.141(15) .
W4 C42 2.150(14) .
W4 C44 2.156(13) .
W4 C41 2.156(12) .
W4 C45 2.161(13) .
W4 C47 2.172(13) .
W4 C46 2.180(13) .
W5 C55 2.137(15) .
W5 C58 2.137(14) .
W5 C56 2.151(17) .
W5 C53 2.155(13) .
W5 C54 2.165(13) .
W5 C52 2.167(16) .
W5 C57 2.168(14) .
W5 C51 2.170(14) .
W3 C36 2.132(14) .
W3 C33 2.131(13) .
W3 C38 2.151(12) .
W3 C34 2.162(15) .
W3 C32 2.163(14) .
W3 C37 2.171(14) .
W3 C35 2.192(15) .
W3 C31 2.206(13) .
W6 C68 2.114(17) .
W6 C64 2.143(16) .
W6 C61 2.146(13) .
W6 C65 2.161(17) .
W6 C66 2.175(17) .
W6 C62 2.176(17) .
W6 C63 2.179(13) .
W6 C67 2.190(14) .
Co6 N54 2.071(11) .
Co6 N54 2.071(11) 2_766
Co6 N61 2.088(10) 2_766
Co6 N61 2.088(10) .
Co6 N41 2.113(11) .
Co6 N41 2.113(11) 2_766
Co1 N26 2.076(11) 2_675
Co1 N26 2.076(11) .
Co1 N17 2.098(10) 2_675
Co1 N17 2.098(10) .
Co1 N38 2.100(11) 2_675
Co1 N38 2.100(11) .
Co4 O100 2.066(9) .
Co4 N24 2.073(10) 2_675
Co4 O101 2.082(9) .
Co4 N14 2.119(10) .
Co4 N31 2.123(11) .
Co4 O72 2.160(10) .
Co7 O121 2.066(9) .
Co7 N57 2.077(10) .
Co7 O120 2.089(9) .
Co7 N67 2.104(10) 2_766
Co7 N47 2.106(11) 2_766
Co7 O74 2.169(9) .
Co3 O90 2.036(10) .
Co3 N18 2.071(13) .
Co3 N33 2.073(12) .
Co3 O91 2.082(10) .
Co3 N28 2.087(11) .
Co3 O71 2.133(9) .
Co2 O81 2.070(10) .
Co2 N37 2.088(11) 2_675
Co2 O80 2.093(9) .
Co2 N16 2.105(11) .
Co2 O70 2.122(11) .
Co2 N27 2.125(11) .
Co10 N42 2.051(12) .
Co10 N65 2.079(15) 2_766
Co10 O79 2.087(11) .
Co10 O78 2.089(14) .
Co10 N51 2.095(13) .
Co10 O77 2.114(11) .
Co8 N48 2.059(11) 2_766
Co8 O131 2.075(9) .
Co8 O130 2.092(9) .
Co8 N55 2.123(13) .
Co8 N63 2.124(11) .
Co8 O75 2.125(12) .
Co5 N11 2.057(14) .
Co5 N25 2.074(13) 2_675
Co5 O110 2.079(14) .
Co5 O111 2.092(15) .
Co5 N32 2.094(11) 2_675
Co5 O73 2.103(14) .
Co9 O141 2.044(11) .
Co9 N43 2.045(12) .
Co9 O140 2.072(10) .
Co9 N62 2.091(13) .
Co9 O76 2.098(11) .
Co9 N53 2.099(12) .
O76 C76 1.50(2) .
O140 N140 1.330(16) .
O141 N141 1.328(18) .
O75 C75 1.441(19) .
O130 N130 1.307(16) .
O131 N131 1.327(14) .
O120 N120 1.324(13) .
O121 N121 1.334(13) .
O74 C74 1.48(2) .
O79 C79 1.64(3) .
O77 C77 1.32(2) .
O78 C78 1.44(2) .
O101 N101 1.320(13) .
O100 N100 1.334(14) .
O72 C72 1.55(2) .
O71 C71 1.412(19) .
O90 N90 1.327(14) .
O91 N91 1.356(16) .
O73 C73 1.27(3) .
O111 N111 1.09(4) .
O111 C2M 1.48(4) .
O110 N110 1.34(4) .
O110 C1M 1.60(4) .
O70 C70 1.41(2) .
O80 N80 1.348(13) .
O81 N81 1.344(15) .
O3S C3S 1.44(2) .
N21 C21 1.146(19) .
O11S C11S 1.37(3) .
C9S O9S 1.49(3) .
O20S C19S 1.27(7) .
O20S C20S 1.40(5) .
O22S C22S 1.46(4) .
O21S C21S 1.66(4) .
O12S C12S 1.37(3) .
O12S C13S 1.45(4) .
O17S C17S 1.39(5) .
O27S C27S 1.48(4) .
O8S C7S 1.56(15) .
O7S C7S 1.38(5) .
N64 C64 1.15(2) .
N66 C66 1.14(2) .
N68 C68 1.21(2) .
N62 C62 1.144(19) .
N63 C63 1.127(17) .
N61 C61 1.153(16) .
N65 C65 1.142(19) .
N65 Co10 2.079(15) 2_766
N52 C52 1.16(2) .
N58 C58 1.171(18) .
N57 C57 1.132(17) .
N55 C55 1.187(18) .
N53 C53 1.161(17) .
N56 C56 1.14(2) .
N46 C46 1.141(17) .
N45 C45 1.167(17) .
N44 C44 1.137(17) .
N43 C43 1.161(17) .
N48 C48 1.171(17) .
N48 Co8 2.059(11) 2_766
N47 C47 1.139(16) .
N47 Co7 2.106(11) 2_766
N42 C42 1.149(17) .
N51 C51 1.138(18) .
N34 C34 1.16(2) .
N35 C35 1.125(18) .
N36 C36 1.164(18) .
N31 C31 1.134(16) .
N38 C38 1.146(16) .
N33 C33 1.161(17) .
N11 C11 1.142(19) .
N12 C12 1.151(19) .
N16 C16 1.148(16) .
N18 C18 1.152(18) .
N14 C14 1.131(16) .
N17 C17 1.156(16) .
N13 C13 1.130(18) .
N15 C15 1.19(2) .
N28 C28 1.157(16) .
N22 C22 1.121(18) .
N23 C23 1.154(18) .
N27 C27 1.128(16) .
N26 C26 1.120(16) .
N24 C24 1.157(16) .
N24 Co4 2.073(10) 2_675
N25 C25 1.153(18) .
N25 Co5 2.074(13) 2_675
N32 C32 1.142(17) .
N32 Co5 2.094(11) 2_675
N37 C37 1.125(16) .
N37 Co2 2.089(11) 2_675
N41 C41 1.139(15) .
N54 C54 1.125(16) .
N130 C130 1.34(2) .
N130 C134 1.39(2) .
N131 C139 1.34(2) .
N131 C135 1.36(2) .
N67 C67 1.155(17) .
N67 Co7 2.104(10) 2_766
N120 C120 1.343(17) .
N120 C124 1.377(15) .
N121 C125 1.342(16) .
N121 C129 1.369(17) .
N91 C99 1.34(2) .
N91 C95 1.36(2) .
N140 C140 1.31(2) .
N140 C144 1.38(2) .
N141 C149 1.35(2) .
N141 C145 1.40(2) .
N90 C94 1.36(2) .
N90 C90 1.37(2) .
N101 C109 1.340(19) .
N101 C105 1.346(16) .
N100 C100 1.345(19) .
N100 C104 1.377(16) .
N80 C80 1.315(18) .
N80 C84 1.372(17) .
N81 C89 1.36(2) .
N81 C85 1.385(18) .
N1S C1S 1.20(4) .
C79 H79A 0.98 .
C79 H79C 0.98 .
C79 H79B 0.98 .
C77 H77B 0.98 .
C77 H77A 0.98 .
C77 H77C 0.98 .
C110 C111 1.27(6) .
C110 N110 1.52(6) .
C110 C23S 1.64(8) .
O25S C25S 1.45(5) .
O25S C119 1.49(9) .
C135 C136 1.41(2) .
C135 C134 1.45(3) .
C136 C137 1.37(3) .
C136 H136 0.95 .
C137 C138 1.34(3) .
C137 H137 0.95 .
C138 C139 1.42(2) .
C138 H138 0.95 .
C139 H139 0.95 .
C134 C133 1.39(2) .
C133 C132 1.38(3) .
C133 H133 0.95 .
C132 C131 1.36(3) .
C132 H132 0.95 .
C131 C130 1.39(2) .
C131 H131 0.95 .
C130 H130 0.95 .
C120 C121 1.349(19) .
C120 H120 0.95 .
C121 C122 1.37(2) .
C121 H121 0.95 .
C122 C123 1.38(2) .
C122 H122 0.95 .
C123 C124 1.379(18) .
C123 H123 0.95 .
C124 C125 1.469(18) .
C125 C126 1.398(17) .
C126 C127 1.346(19) .
C126 H126 0.95 .
C127 C128 1.397(19) .
C127 H127 0.95 .
C128 C129 1.364(19) .
C128 H128 0.95 .
C129 H129 0.95 .
C74 H74A 0.98 .
C74 H74B 0.98 .
C74 H74C 0.98 .
C145 C146 1.36(2) .
C145 C144 1.47(3) .
C144 C143 1.39(2) .
C142 C143 1.36(3) .
C142 C141 1.36(4) .
C142 H142 0.95 .
C143 H143 0.95 .
C141 C140 1.42(3) .
C141 H141 0.95 .
C140 H140 0.95 .
C146 C147 1.41(3) .
C146 H146 0.95 .
C149 C148 1.35(3) .
C149 H149 0.95 .
C148 C147 1.38(2) .
C148 H148 0.95 .
C147 H147 0.95 .
C99 C98 1.38(2) .
C99 H99 0.95 .
C98 C97 1.41(3) .
C98 H98 0.95 .
C97 C96 1.34(3) .
C97 H97 0.95 .
C96 C95 1.39(2) .
C96 H96 0.95 .
C95 C94 1.45(2) .
C94 C93 1.39(2) .
C93 C92 1.37(3) .
C93 H93 0.95 .
C92 C91 1.39(3) .
C92 H92 0.95 .
C91 C90 1.39(2) .
C91 H91 0.95 .
C90 H90 0.95 .
C100 C101 1.38(2) .
C100 H100 0.95 .
C101 C102 1.39(2) .
C101 H101 0.95 .
C102 C103 1.40(2) .
C102 H102 0.95 .
C103 C104 1.351(18) .
C103 H103 0.95 .
C104 C105 1.459(19) .
C105 C106 1.401(18) .
C106 C107 1.37(2) .
C106 H106 0.95 .
C107 C108 1.36(2) .
C107 H107 0.95 .
C108 C109 1.364(19) .
C108 H108 0.95 .
C109 H109 0.95 .
C85 C86 1.40(2) .
C85 C84 1.44(2) .
C86 C87 1.38(2) .
C86 H86 0.95 .
C87 C88 1.40(3) .
C87 H87 0.95 .
C88 C89 1.34(2) .
C88 H88 0.95 .
C89 H89 0.95 .
C84 C83 1.379(19) .
C83 C82 1.37(2) .
C83 H83 0.95 .
C82 C81 1.37(2) .
C82 H82 0.95 .
C81 C80 1.411(19) .
C81 H81 0.95 .
C80 H80 0.95 .
C72 H72A 0.98 .
C72 H72B 0.98 .
C72 H72C 0.98 .
C71 H71A 0.98 .
C71 H71B 0.98 .
C71 H71C 0.98 .
C70 H70A 0.98 .
C70 H70B 0.98 .
C70 H70C 0.98 .
C75 H75B 0.98 .
C75 H75A 0.98 .
C75 H75C 0.98 .
C78 H78C 0.98 .
C78 H78B 0.98 .
C78 H78A 0.98 .
C1S C2S 1.46(4) .
C76 H76A 0.98 .
C76 H76B 0.98 .
C76 H76C 0.98 .
C73 H73A 0.98 .
C73 H73B 0.98 .
C73 H73C 0.98 .
C12S C13S 1.41(8) .
O26S C26S 1.51(4) .
O18S C17S 1.33(7) .
N110 C114 1.43(7) .
N110 C23S 1.72(8) .
N111 C119 1.39(4) .
N111 C25S 1.42(10) .
N111 C115 1.54(6) .
N111 C2M 1.94(7) .
O23S C112 1.27(8) .
O23S C23S 1.63(8) .
O23S C111 1.77(8) .
C111 C112 1.40(9) .
C111 C23S 1.51(8) .
C114 C113 1.41(7) .
C114 C115 1.45(7) .
C112 C113 1.26(9) .
C112 C23S 1.65(10) .
C24S O24S 1.45(3) .
O24S C116 1.29(9) .
C118 C117 1.51(9) .
C118 C119 1.53(5) .
C117 C116 1.50(5) .
C119 C25S 1.04(11) .
O4S C4S 1.42(4) .
O19S C19S 1.13(7) .
O6S C6S 1.44(5) .
O10S C10S 1.47(4) .
O14S C13S 1.41(7) .
C5S O5S 1.44(5) .
C115 C116 1.53(4) .
C4S O5S 1.56(10) .
O16S C16S 1.40(4) .
O15S C15S 1.47(5) .

loop_
_geom_torsion_atom_site_label_1
_geom_torsion_atom_site_label_2
_geom_torsion_atom_site_label_3
_geom_torsion_atom_site_label_4
_geom_torsion
Co8 O130 N130 C130 99.5(13)
Co8 O130 N130 C134 -85.8(13)
Co8 O131 N131 C139 98.1(13)
Co8 O131 N131 C135 -86.6(13)
Co7 O120 N120 C120 95.5(12)
Co7 O120 N120 C124 -86.8(11)
Co7 O121 N121 C125 -87.3(11)
Co7 O121 N121 C129 95.4(11)
Co3 O91 N91 C99 94.9(14)
Co3 O91 N91 C95 -86.0(13)
Co9 O140 N140 C140 100.9(14)
Co9 O140 N140 C144 -79.5(16)
Co9 O141 N141 C149 95.1(14)
Co9 O141 N141 C145 -87.5(13)
Co3 O90 N90 C94 -82.1(15)
Co3 O90 N90 C90 99.5(13)
Co4 O101 N101 C109 95.9(12)
Co4 O101 N101 C105 -87.6(11)
Co4 O100 N100 C100 96.7(11)
Co4 O100 N100 C104 -84.4(12)
Co2 O80 N80 C80 -97.8(10)
Co2 O80 N80 C84 87.1(11)
Co2 O81 N81 C89 -99.4(12)
Co2 O81 N81 C85 85.4(12)
O131 N131 C135 C136 -174.0(12)
C139 N131 C135 C136 1(2)
O131 N131 C135 C134 2.1(18)
C139 N131 C135 C134 177.2(14)
N131 C135 C136 C137 0(2)
C134 C135 C136 C137 -176.0(15)
C135 C136 C137 C138 0(3)
C136 C137 C138 C139 0(3)
O131 N131 C139 C138 173.3(13)
C135 N131 C139 C138 -2(2)
C137 C138 C139 N131 1(3)
O130 N130 C134 C133 -173.1(13)
C130 N130 C134 C133 1(2)
O130 N130 C134 C135 7.0(19)
C130 N130 C134 C135 -178.4(14)
N131 C135 C134 N130 55.4(18)
C136 C135 C134 N130 -128.6(15)
N131 C135 C134 C133 -124.5(16)
C136 C135 C134 C133 51(2)
N130 C134 C133 C132 -1(2)
C135 C134 C133 C132 179.1(16)
C134 C133 C132 C131 -2(3)
C133 C132 C131 C130 4(3)
O130 N130 C130 C131 175.5(14)
C134 N130 C130 C131 1(2)
C132 C131 C130 N130 -4(3)
O120 N120 C120 C121 173.7(12)
C124 N120 C120 C121 -4.0(19)
N120 C120 C121 C122 1(2)
C120 C121 C122 C123 1(2)
C121 C122 C123 C124 0(2)
O120 N120 C124 C123 -173.2(11)
C120 N120 C124 C123 4.5(17)
O120 N120 C124 C125 1.2(15)
C120 N120 C124 C125 179.0(11)
C122 C123 C124 N120 -2.7(19)
C122 C123 C124 C125 -176.6(13)
O121 N121 C125 C126 -175.8(10)
C129 N121 C125 C126 1.5(17)
O121 N121 C125 C124 5.5(16)
C129 N121 C125 C124 -177.2(10)
N120 C124 C125 N121 58.6(15)
C123 C124 C125 N121 -127.3(13)
N120 C124 C125 C126 -120.0(12)
C123 C124 C125 C126 54.0(17)
N121 C125 C126 C127 -1.0(18)
C124 C125 C126 C127 177.7(11)
C125 C126 C127 C128 1.5(19)
C126 C127 C128 C129 -2(2)
C127 C128 C129 N121 3(2)
O121 N121 C129 C128 174.7(11)
C125 N121 C129 C128 -2.5(18)
O141 N141 C145 C146 -175.8(14)
C149 N141 C145 C146 2(2)
O141 N141 C145 C144 -1(2)
C149 N141 C145 C144 177.0(14)
C140 N140 C144 C143 6(3)
O140 N140 C144 C143 -173.4(15)
C140 N140 C144 C145 -178.0(16)
O140 N140 C144 C145 2(2)
C146 C145 C144 N140 -122.5(19)
N141 C145 C144 N140 63(2)
C146 C145 C144 C143 53(3)
N141 C145 C144 C143 -121.7(18)
C141 C142 C143 C144 0(3)
N140 C144 C143 C142 -4(3)
C145 C144 C143 C142 -179.9(18)
C143 C142 C141 C140 2(3)
O140 N140 C140 C141 175.7(15)
C144 N140 C140 C141 -4(3)
C142 C141 C140 N140 0(3)
N141 C145 C146 C147 -1(2)
C144 C145 C146 C147 -175.9(16)
O141 N141 C149 C148 175.5(15)
C145 N141 C149 C148 -2(2)
N141 C149 C148 C147 1(3)
C149 C148 C147 C146 0(3)
C145 C146 C147 C148 0(3)
C95 N91 C99 C98 -2(3)
O91 N91 C99 C98 177.3(15)
N91 C99 C98 C97 0(3)
C99 C98 C97 C96 1(3)
C98 C97 C96 C95 0(3)
C99 N91 C95 C96 3(2)
O91 N91 C95 C96 -176.4(12)
C99 N91 C95 C94 177.7(15)
O91 N91 C95 C94 -1.3(19)
C97 C96 C95 N91 -1(2)
C97 C96 C95 C94 -176.3(15)
O90 N90 C94 C93 -173.9(14)
C90 N90 C94 C93 5(2)
O90 N90 C94 C95 5(2)
C90 N90 C94 C95 -177.1(14)
N91 C95 C94 N90 59(2)
C96 C95 C94 N90 -125.7(16)
N91 C95 C94 C93 -122.2(17)
C96 C95 C94 C93 53(2)
N90 C94 C93 C92 -2(3)
C95 C94 C93 C92 179.2(17)
C94 C93 C92 C91 -1(3)
C93 C92 C91 C90 3(3)
O90 N90 C90 C91 175.7(14)
C94 N90 C90 C91 -3(2)
C92 C91 C90 N90 -1(3)
O100 N100 C100 C101 176.7(12)
C104 N100 C100 C101 -2.2(19)
N100 C100 C101 C102 2(2)
C100 C101 C102 C103 -1(2)
C101 C102 C103 C104 -0.4(19)
C102 C103 C104 N100 0.0(19)
C102 C103 C104 C105 177.4(11)
O100 N100 C104 C103 -177.6(11)
C100 N100 C104 C103 1.3(18)
O100 N100 C104 C105 4.9(17)
C100 N100 C104 C105 -176.3(11)
O101 N101 C105 C106 -173.4(11)
C109 N101 C105 C106 3.0(19)
O101 N101 C105 C104 -0.6(17)
C109 N101 C105 C104 175.8(12)
C103 C104 C105 N101 -116.9(14)
N100 C104 C105 N101 60.6(16)
C103 C104 C105 C106 55.7(18)
N100 C104 C105 C106 -126.8(13)
N101 C105 C106 C107 -2(2)
C104 C105 C106 C107 -174.9(13)
C105 C106 C107 C108 0(2)
C106 C107 C108 C109 2(2)
O101 N101 C109 C108 175.0(12)
C105 N101 C109 C108 -1(2)
C107 C108 C109 N101 -1(2)
O81 N81 C85 C86 174.1(12)
C89 N81 C85 C86 -0.9(19)
O81 N81 C85 C84 -2.8(18)
C89 N81 C85 C84 -177.9(13)
N81 C85 C86 C87 0(2)
C84 C85 C86 C87 177.2(14)
C85 C86 C87 C88 0(2)
C86 C87 C88 C89 1(3)
C87 C88 C89 N81 -1(2)
O81 N81 C89 C88 -173.5(14)
C85 N81 C89 C88 1(2)
C80 N80 C84 C83 -1.1(17)
O80 N80 C84 C83 173.8(10)
C80 N80 C84 C85 -178.2(11)
O80 N80 C84 C85 -3.4(16)
N81 C85 C84 N80 -58.8(16)
C86 C85 C84 N80 124.5(13)
N81 C85 C84 C83 124.3(14)
C86 C85 C84 C83 -52(2)
N80 C84 C83 C82 0.6(19)
C85 C84 C83 C82 177.4(13)
C84 C83 C82 C81 1(2)
C83 C82 C81 C80 -2(2)
O80 N80 C80 C81 -175.0(11)
C84 N80 C80 C81 -0.1(18)
C82 C81 C80 N80 2(2)
C1M O110 N110 C114 122(5)
Co5 O110 N110 C114 -70(5)
C1M O110 N110 C110 -48(5)
Co5 O110 N110 C110 120(3)
C1M O110 N110 C23S 18(9)
Co5 O110 N110 C23S -174(6)
C111 C110 N110 O110 177(4)
C23S C110 N110 O110 136(4)
C111 C110 N110 C114 5(6)
C23S C110 N110 C114 -36(5)
C111 C110 N110 C23S 41(4)
C2M O111 N111 C119 -132(8)
Co5 O111 N111 C119 72(8)
C2M O111 N111 C25S -68(8)
Co5 O111 N111 C25S 136(7)
C2M O111 N111 C115 59(4)
Co5 O111 N111 C115 -97(4)
Co5 O111 N111 C2M -156(4)
N110 C110 C111 C112 -2(8)
C23S C110 C111 C112 42(7)
N110 C110 C111 C23S -44(4)
N110 C110 C111 O23S -61(7)
C23S C110 C111 O23S -17(6)
C112 O23S C111 C110 110(8)
C23S O23S C111 C110 19(7)
C23S O23S C111 C112 -90(6)
C112 O23S C111 C23S 90(6)
O110 N110 C114 C113 -177(4)
C110 N110 C114 C113 -8(7)
C23S N110 C114 C113 -41(5)
O110 N110 C114 C115 1(7)
C110 N110 C114 C115 170(4)
C23S N110 C114 C115 137(5)
O110 N110 C114 C2M 85(5)
C110 N110 C114 C2M -106(4)
C23S N110 C114 C2M -139(4)
O110 N110 C114 C23S -136(5)
C110 N110 C114 C23S 34(4)
C23S O23S C112 C113 -64(7)
C111 O23S C112 C113 -122(8)
C23S O23S C112 C111 59(4)
C111 O23S C112 C23S -59(4)
C110 C111 C112 C113 1(12)
C23S C111 C112 C113 43(8)
O23S C111 C112 C113 110(9)
C110 C111 C112 O23S -109(7)
C23S C111 C112 O23S -67(5)
C110 C111 C112 C23S -43(7)
O23S C111 C112 C23S 67(5)
O23S C112 C113 C114 92(8)
C111 C112 C113 C114 -3(11)
C23S C112 C113 C114 34(7)
O23S C112 C113 C23S 58(6)
C111 C112 C113 C23S -37(7)
N110 C114 C113 C112 6(9)
C115 C114 C113 C112 -172(6)
C2M C114 C113 C112 114(7)
C23S C114 C113 C112 -33(7)
N110 C114 C113 C23S 39(5)
C115 C114 C113 C23S -139(6)
C2M C114 C113 C23S 148(5)
C110 C111 C23S O23S -164(5)
C112 C111 C23S O23S 50(4)
C112 C111 C23S C110 -146(6)
O23S C111 C23S C110 164(5)
C110 C111 C23S C112 146(6)
O23S C111 C23S C112 -50(4)
C110 C111 C23S N110 35(4)
C112 C111 C23S N110 -111(5)
O23S C111 C23S N110 -161(5)
C110 C111 C23S C114 81(5)
C112 C111 C23S C114 -66(5)
O23S C111 C23S C114 -115(6)
C110 C111 C23S C113 123(5)
C112 C111 C23S C113 -24(4)
O23S C111 C23S C113 -73(4)
C112 O23S C23S C111 -58(5)
C112 O23S C23S C110 -71(7)
C111 O23S C23S C110 -13(4)
C111 O23S C23S C112 58(5)
C112 O23S C23S N110 -13(12)
C111 O23S C23S N110 45(11)
C112 O23S C23S C114 42(7)
C111 O23S C23S C114 100(6)
C112 O23S C23S C113 37(5)
C111 O23S C23S C113 95(5)
N110 C110 C23S C111 135(5)
C111 C110 C23S O23S 16(6)
N110 C110 C23S O23S 151(6)
C111 C110 C23S C112 -26(5)
N110 C110 C23S C112 109(5)
C111 C110 C23S N110 -135(5)
C111 C110 C23S C114 -110(5)
N110 C110 C23S C114 25(3)
C111 C110 C23S C113 -66(6)
N110 C110 C23S C113 69(5)
C113 C112 C23S C111 -143(7)
O23S C112 C23S C111 96(6)
C113 C112 C23S O23S 121(7)
C111 C112 C23S O23S -96(6)
C113 C112 C23S C110 -119(6)
O23S C112 C23S C110 120(6)
C111 C112 C23S C110 24(4)
C113 C112 C23S N110 -66(6)
O23S C112 C23S N110 174(6)
C111 C112 C23S N110 78(5)
C113 C112 C23S C114 -23(5)
O23S C112 C23S C114 -144(6)
C111 C112 C23S C114 120(5)
O23S C112 C23S C113 -121(7)
C111 C112 C23S C113 143(7)
O110 N110 C23S C111 -116(7)
C114 N110 C23S C111 115(5)
C110 N110 C23S C111 -31(4)
O110 N110 C23S O23S -157(9)
C114 N110 C23S O23S 74(12)
C110 N110 C23S O23S -72(11)
O110 N110 C23S C110 -85(6)
C114 N110 C23S C110 146(5)
O110 N110 C23S C112 -167(6)
C114 N110 C23S C112 64(5)
C110 N110 C23S C112 -82(5)
O110 N110 C23S C114 129(7)
C110 N110 C23S C114 -146(5)
O110 N110 C23S C113 155(6)
C114 N110 C23S C113 26(4)
C110 N110 C23S C113 -120(5)
C113 C114 C23S C111 68(6)
N110 C114 C23S C111 -74(5)
C115 C114 C23S C111 -171(7)
C2M C114 C23S C111 10(10)
C113 C114 C23S O23S -7(6)
N110 C114 C23S O23S -149(6)
C115 C114 C23S O23S 113(8)
C2M C114 C23S O23S -66(10)
C113 C114 C23S C110 115(5)
N110 C114 C23S C110 -27(4)
C115 C114 C23S C110 -124(8)
C2M C114 C23S C110 57(8)
C113 C114 C23S C112 22(5)
N110 C114 C23S C112 -120(5)
C115 C114 C23S C112 142(8)
C2M C114 C23S C112 -37(8)
C113 C114 C23S N110 142(5)
C115 C114 C23S N110 -98(9)
C2M C114 C23S N110 84(7)
N110 C114 C23S C113 -142(5)
C115 C114 C23S C113 120(9)
C2M C114 C23S C113 -58(7)
C112 C113 C23S C111 28(5)
C114 C113 C23S C111 -119(5)
C112 C113 C23S O23S -40(5)
C114 C113 C23S O23S 173(5)
C112 C113 C23S C110 70(6)
C114 C113 C23S C110 -76(5)
C114 C113 C23S C112 -147(7)
C112 C113 C23S N110 119(6)
C114 C113 C23S N110 -27(4)
C112 C113 C23S C114 147(7)
C119 C118 C117 C116 -1(13)
C25S C118 C117 C116 35(10)
O111 N111 C119 C25S 118(9)
C115 N111 C119 C25S -77(8)
C2M N111 C119 C25S 39(11)
O111 N111 C119 O25S 73(10)
C25S N111 C119 O25S -45(7)
C115 N111 C119 O25S -122(7)
C2M N111 C119 O25S -6(12)
O111 N111 C119 C118 -170(6)
C25S N111 C119 C118 72(8)
C115 N111 C119 C118 -5(10)
C2M N111 C119 C118 111(8)
C25S O25S C119 N111 46(8)
C25S O25S C119 C118 -75(8)
C117 C118 C119 C25S 69(10)
C117 C118 C119 N111 5(12)
C25S C118 C119 N111 -64(7)
C117 C118 C119 O25S 134(8)
C25S C118 C119 O25S 65(6)
C20S O20S C19S O19S -2E1(3)
O12S C12S C13S O14S -12E1(3)
C12S O12S C13S O14S 167(10)
C113 C114 C115 C116 63(9)
N110 C114 C115 C116 -115(7)
C2M C114 C115 C116 142(7)
C23S C114 C115 C116 -37(12)
C113 C114 C115 N111 -106(6)
N110 C114 C115 N111 76(6)
C2M C114 C115 N111 -27(5)
C23S C114 C115 N111 154(7)
C113 C114 C115 C2M -79(6)
N110 C114 C115 C2M 103(4)
C23S C114 C115 C2M -179(9)
O111 N111 C115 C114 -18(6)
C119 N111 C115 C114 172(6)
C25S N111 C115 C114 127(6)
C2M N111 C115 C114 25(5)
O111 N111 C115 C116 171(6)
C119 N111 C115 C116 2(9)
C25S N111 C115 C116 -43(8)
C2M N111 C115 C116 -145(6)
O111 N111 C115 C2M -43(3)
C119 N111 C115 C2M 147(7)
C25S N111 C115 C2M 102(6)
C24S O24S C116 C117 -34(8)
C24S O24S C116 C115 89(5)
C118 C117 C116 O24S 105(8)
C118 C117 C116 C115 -2(12)
C114 C115 C116 O24S 65(8)
N111 C115 C116 O24S -125(5)
C2M C115 C116 O24S 151(8)
C114 C115 C116 C117 -167(7)
N111 C115 C116 C117 2(10)
C2M C115 C116 C117 -81(12)
N111 O111 C2M C114 -83(4)
Co5 O111 C2M C114 71(5)
Co5 O111 C2M N111 154(5)
N111 O111 C2M C115 -45(3)
Co5 O111 C2M C115 108(3)
C113 C114 C2M O111 179(5)
N110 C114 C2M O111 -60(5)
C115 C114 C2M O111 52(4)
C23S C114 C2M O111 -129(7)
C113 C114 C2M N111 146(4)
N110 C114 C2M N111 -94(4)
C115 C114 C2M N111 19(3)
C23S C114 C2M N111 -162(7)
C113 C114 C2M C115 127(6)
N110 C114 C2M C115 -113(5)
C23S C114 C2M C115 179(9)
N111 C119 C25S O25S -139(6)
C118 C119 C25S O25S 106(6)
O25S C119 C25S N111 139(6)
C118 C119 C25S N111 -115(5)
N111 C119 C25S C118 115(5)
O25S C119 C25S C118 -106(6)
C119 O25S C25S N111 -45(7)
C119 O25S C25S C118 59(6)
O111 N111 C25S C119 -111(9)
C115 N111 C25S C119 127(7)
C2M N111 C25S C119 -158(6)
O111 N111 C25S O25S -63(13)
C119 N111 C25S O25S 47(8)
C115 N111 C25S O25S 174(7)
C2M N111 C25S O25S -111(8)
O111 N111 C25S C118 -165(6)
C119 N111 C25S C118 -54(6)
C115 N111 C25S C118 73(6)
C2M N111 C25S C118 148(5)
C117 C118 C25S C119 -129(8)
C117 C118 C25S O25S 165(7)
C119 C118 C25S O25S -66(6)
C117 C118 C25S N111 -72(7)
C119 C118 C25S N111 57(6)
